data_4122354
loop_
_publ_author_name
'Frasconi, Marco'
'Kikuchi, Takashi'
'Cao, Dennis'
'Wu, Yilei'
'Liu, Wei-Guang'
'Dyar, Scott M.'
'Barin, Gokhan'
'Sarjeant, Amy A.'
'Stern, Charlotte L.'
'Carmieli, Raanan'
'Wang, Cheng'
'Wasielewski, Michael R.'
'Goddard, 3rd, William A'
'Stoddart, J. Fraser'

_publ_section_title
;
 Mechanical bonds and topological effects in radical dimer stabilization.
;
_journal_issue 31
_journal_name_full 'Journal of the American Chemical Society'
_journal_page_first 11011
_journal_page_last 11026
_journal_paper_doi 10.1021/ja504662a
_journal_volume 136
_journal_year 2014
_chemical_formula_moiety 'C46 H52 N12 Pt2, C68 H88 O20 S8, 8(F6 P), 13(C2 H3 N)'
_chemical_formula_sum 'C140 H179 F48 N25 O20 P8 Pt2 S8'
_chemical_formula_weight 4338.49
_chemical_name_systematic
;
 ?
;
_space_group_crystal_system monoclinic
_space_group_IT_number 14
_space_group_name_Hall '-P 2yn'
_space_group_name_H-M_alt 'P 1 21/n 1'
_symmetry_space_group_name_Hall '-P 2yn'
_symmetry_space_group_name_H-M 'P 1 21/n 1'
_atom_sites_solution_hydrogens geom
_atom_sites_solution_primary dual
_audit_creation_date 2012-10-23
_audit_creation_method
;
  Olex2 1.2
  (compiled 2012.05.09 svn.r2324, GUI svn.r4230)
;
_cell_angle_alpha 90
_cell_angle_beta 100.672(3)
_cell_angle_gamma 90
_cell_formula_units_Z 4
_cell_length_a 20.9976(11)
_cell_length_b 33.2264(17)
_cell_length_c 26.4897(15)
_cell_measurement_reflns_used 3336
_cell_measurement_temperature 100(2)
_cell_measurement_theta_max 67.68
_cell_measurement_theta_min 6.87
_cell_volume 18161.5(17)
_computing_molecular_graphics
;
O. V. Dolomanov, L. J. Bourhis, R. J. Gildea, J. A. K. Howard and H. Puschmann,
OLEX2: a complete structure solution, refinement and analysis program.
J. Appl. Cryst. (2009). 42, 339-341.
;
_computing_publication_material
;
O. V. Dolomanov, L. J. Bourhis, R. J. Gildea, J. A. K. Howard and H. Puschmann,
OLEX2: a complete structure solution, refinement and analysis program.
J. Appl. Cryst. (2009). 42, 339-341.
;
_computing_structure_refinement
;
SHELXL, G.M. Sheldrick, Acta Cryst.
(2008). A64, 112-122
;
_computing_structure_solution
;
SHELXD, G.M. Sheldrick, Acta Cryst.
(2008). A64, 112-122
;
_diffrn_ambient_temperature 99.99
_diffrn_measured_fraction_theta_full 0.990
_diffrn_measured_fraction_theta_max 0.982
_diffrn_measurement_device_type 'Bruker APEX-II CCD'
_diffrn_measurement_method '\f and \w scans'
_diffrn_radiation_monochromator graphite
_diffrn_radiation_type CuK\a
_diffrn_radiation_wavelength 1.54178
_diffrn_reflns_Laue_measured_fraction_full 0.990
_diffrn_reflns_Laue_measured_fraction_max 0.982
_diffrn_reflns_limit_h_max 24
_diffrn_reflns_limit_h_min -25
_diffrn_reflns_limit_k_max 39
_diffrn_reflns_limit_k_min 0
_diffrn_reflns_limit_l_max 31
_diffrn_reflns_limit_l_min 0
_diffrn_reflns_number 32608
_diffrn_reflns_point_group_measured_fraction_full 0.990
_diffrn_reflns_point_group_measured_fraction_max 0.982
_diffrn_reflns_theta_full 67.679
_diffrn_reflns_theta_max 68.138
_diffrn_reflns_theta_min 2.156
_diffrn_standards_number 0
_exptl_absorpt_coefficient_mu 5.387
_exptl_absorpt_correction_T_max 1
_exptl_absorpt_correction_T_min 0.468541
_exptl_absorpt_correction_type multi-scan
_exptl_absorpt_process_details
;
 TWINABS-2008/4 (Bruker,2010) was used for absorption correction.
 
For component 1:
 wR2(int) was 0.0862 before and 0.0719 after correction.
 The Ratio of minimum to maximum transmission not present.
 The \l/2 correction factor is Not present
 
For component 2:
 wR2(int) was 0.1620 before and 0.0781 after correction.
 The Ratio of minimum to maximum transmission is 0.62.
 The \l/2 correction factor is Not present
;
_exptl_crystal_colour green
_exptl_crystal_colour_primary green
_exptl_crystal_density_diffrn 1.587
_exptl_crystal_description block
_exptl_crystal_F_000 8760
_exptl_crystal_size_max 0.163
_exptl_crystal_size_mid 0.098
_exptl_crystal_size_min 0.077
_refine_diff_density_max 1.946
_refine_diff_density_min -0.791
_refine_diff_density_rms 0.110
_refine_ls_extinction_method none
_refine_ls_goodness_of_fit_ref 1.035
_refine_ls_hydrogen_treatment constr
_refine_ls_matrix_type full
_refine_ls_number_parameters 2292
_refine_ls_number_reflns 32608
_refine_ls_number_restraints 7
_refine_ls_restrained_S_all 1.035
_refine_ls_R_factor_all 0.0661
_refine_ls_R_factor_gt 0.0544
_refine_ls_shift/su_max 0.004
_refine_ls_shift/su_mean 0.000
_refine_ls_structure_factor_coef Fsqd
_refine_ls_weighting_details
;
 w=1/[\s^2^(Fo^2^)+(0.0720P)^2^+52.0536P]
 where P=(Fo^2^+2Fc^2^)/3
;
_refine_ls_weighting_scheme calc
_refine_ls_wR_factor_gt 0.1385
_refine_ls_wR_factor_ref 0.1454
_reflns_Friedel_coverage 0.000
_reflns_number_gt 26588
_reflns_number_total 32608
_reflns_threshold_expression 'I > 2\s(I)'
_cod_data_source_file ja504662a_si_003.cif
_cod_data_source_block n2150b
_cod_depositor_comments 'Adding full bibliography for 4122349--4122355.cif.'
_cod_database_code 4122354
_diffrn_reflns_sigmai/neti 0.0533
_shelx_estimated_absorpt_t_max 0.682
_shelx_estimated_absorpt_t_min 0.474
_shelx_space_group_comment
;
The symmetry employed for this shelxl refinement is uniquely defined
by the following loop, which should always be used as a source of
symmetry information in preference to the above space-group names.
They are only intended as comments.
;
_shelxl_version_number 2012-4

loop_
_space_group_symop_operation_xyz
'x, y, z'
'-x+1/2, y+1/2, -z+1/2'
'-x, -y, -z'
'x-1/2, -y-1/2, z-1/2'

loop_
_atom_site_label
_atom_site_type_symbol
_atom_site_fract_x
_atom_site_fract_y
_atom_site_fract_z
_atom_site_U_iso_or_equiv
_atom_site_adp_type
_atom_site_occupancy
_atom_site_site_symmetry_order
_atom_site_calc_flag
_atom_site_refinement_flags
_atom_site_disorder_assembly
_atom_site_disorder_group
Pt1 Pt 0.354938(10) 0.558894(6) 0.721256(8) 0.03050(7) Uani 1 1 d D . .
Pt2 Pt 0.709308(10) 0.159696(6) 0.962634(8) 0.03365(7) Uani 1 1 d D . .
N1 N 0.2605(2) 0.57666(12) 0.70519(18) 0.0363(9) Uani 1 1 d D . .
H1A H 0.2403 0.5654 0.6747 0.044 Uiso 1 1 calc RD . .
H1B H 0.2394 0.5681 0.7308 0.044 Uiso 1 1 calc RD . .
N2 N 0.3726(2) 0.61596(13) 0.69927(17) 0.0349(9) Uani 1 1 d D . .
H2A H 0.3905 0.6309 0.7276 0.042 Uiso 1 1 calc RD . .
H2B H 0.4015 0.6154 0.6770 0.042 Uiso 1 1 calc RD . .
N3 N 0.4499(2) 0.54338(12) 0.73770(16) 0.0321(9) Uani 1 1 d D . .
N4 N 0.7586(2) 0.45565(14) 0.7878(2) 0.0422(11) Uani 1 1 d D . .
N5 N 0.8053(2) 0.39299(14) 0.82041(19) 0.0401(11) Uani 1 1 d D . .
N6 N 0.7279(2) 0.21150(13) 0.92804(17) 0.0337(9) Uani 1 1 d D . .
N7 N 0.8051(2) 0.14679(14) 0.98377(18) 0.0393(10) Uani 1 1 d D . .
H7A H 0.8256 0.1504 0.9563 0.047 Uiso 1 1 calc RD . .
H7B H 0.8238 0.1638 1.0097 0.047 Uiso 1 1 calc RD . .
N8 N 0.6982(2) 0.10793(13) 1.00139(18) 0.0396(10) Uani 1 1 d D . .
H8A H 0.6678 0.1117 1.0219 0.048 Uiso 1 1 calc RD . .
H8B H 0.6840 0.0876 0.9785 0.048 Uiso 1 1 calc RD . .
N9 N 0.6137(2) 0.17263(12) 0.94275(18) 0.0358(9) Uani 1 1 d D . .
N10 N 0.3012(2) 0.24886(12) 0.85754(17) 0.0340(9) Uani 1 1 d D . .
N11 N 0.25196(19) 0.30954(12) 0.82021(16) 0.0312(9) Uani 1 1 d D . .
N12 N 0.33186(18) 0.50291(12) 0.74244(15) 0.0290(8) Uani 1 1 d D . .
C1 C 0.2577(3) 0.62123(16) 0.7013(2) 0.0407(12) Uani 1 1 d D . .
H1C H 0.2645 0.6333 0.7361 0.049 Uiso 1 1 calc RD . .
H1D H 0.2148 0.6298 0.6824 0.049 Uiso 1 1 calc RD . .
C2 C 0.3102(2) 0.63476(16) 0.6733(2) 0.0383(12) Uani 1 1 d D . .
H2C H 0.2997 0.6262 0.6369 0.046 Uiso 1 1 calc RD . .
H2D H 0.3139 0.6645 0.6744 0.046 Uiso 1 1 calc RD . .
C3 C 0.4792(3) 0.5306(2) 0.7005(2) 0.0474(14) Uani 1 1 d D . .
H3 H 0.4569 0.5322 0.6659 0.057 Uiso 1 1 calc RD . .
C4 C 0.5407(3) 0.5150(2) 0.7102(2) 0.0500(15) Uani 1 1 d D . .
H4 H 0.5597 0.5056 0.6825 0.060 Uiso 1 1 calc RD . .
C5 C 0.5755(2) 0.51288(15) 0.7599(2) 0.0331(10) Uani 1 1 d D . .
C6 C 0.5453(3) 0.5288(2) 0.7979(2) 0.0474(14) Uani 1 1 d D . .
H6 H 0.5676 0.5293 0.8325 0.057 Uiso 1 1 calc RD . .
C7 C 0.4835(3) 0.5437(2) 0.7856(2) 0.0461(14) Uani 1 1 d D . .
H7 H 0.4639 0.5546 0.8122 0.055 Uiso 1 1 calc RD . .
C8 C 0.6395(2) 0.49339(16) 0.7705(2) 0.0359(11) Uani 1 1 d D . .
C9 C 0.6598(3) 0.4698(2) 0.7325(2) 0.0579(18) Uani 1 1 d D . .
H9 H 0.6320 0.4665 0.7001 0.069 Uiso 1 1 calc RD . .
C10 C 0.7192(3) 0.4513(2) 0.7414(3) 0.0621(19) Uani 1 1 d D . .
H10 H 0.7327 0.4356 0.7153 0.075 Uiso 1 1 calc RD . .
C11 C 0.7395(3) 0.47671(18) 0.8253(3) 0.0518(15) Uani 1 1 d D . .
H11 H 0.7672 0.4785 0.8579 0.062 Uiso 1 1 calc RD . .
C12 C 0.6808(3) 0.49564(18) 0.8175(2) 0.0473(14) Uani 1 1 d D . .
H12 H 0.6682 0.5105 0.8447 0.057 Uiso 1 1 calc RD . .
C13 C 0.8189(3) 0.43248(18) 0.7983(3) 0.0505(16) Uani 1 1 d D . .
H13A H 0.8520 0.4472 0.8228 0.061 Uiso 1 1 calc RD . .
H13B H 0.8356 0.4284 0.7661 0.061 Uiso 1 1 calc RD . .
C14 C 0.8161(3) 0.38893(17) 0.8721(2) 0.0413(12) Uani 1 1 d D . .
H14 H 0.8334 0.4108 0.8934 0.050 Uiso 1 1 calc RD . .
C15 C 0.8020(3) 0.35326(16) 0.8938(2) 0.0369(11) Uani 1 1 d D . .
H15 H 0.8101 0.3502 0.9301 0.044 Uiso 1 1 calc RD . .
C16 C 0.7757(2) 0.32156(16) 0.8621(2) 0.0351(11) Uani 1 1 d D . .
C17 C 0.7657(3) 0.32683(17) 0.8088(2) 0.0396(12) Uani 1 1 d D . .
H17 H 0.7485 0.3055 0.7865 0.048 Uiso 1 1 calc RD . .
C18 C 0.7810(3) 0.36309(18) 0.7891(2) 0.0438(13) Uani 1 1 d D . .
H18 H 0.7743 0.3669 0.7529 0.053 Uiso 1 1 calc RD . .
C19 C 0.7592(2) 0.28310(15) 0.8843(2) 0.0332(10) Uani 1 1 d D . .
C20 C 0.7415(3) 0.28257(16) 0.9328(2) 0.0370(11) Uani 1 1 d D . .
H20 H 0.7402 0.3068 0.9516 0.044 Uiso 1 1 calc RD . .
C21 C 0.7260(3) 0.24644(16) 0.9528(2) 0.0364(11) Uani 1 1 d D . .
H21 H 0.7133 0.2463 0.9855 0.044 Uiso 1 1 calc RD . .
C22 C 0.7428(3) 0.21133(16) 0.8806(2) 0.0378(11) Uani 1 1 d D . .
H22 H 0.7419 0.1867 0.8622 0.045 Uiso 1 1 calc RD . .
C23 C 0.7593(3) 0.24663(16) 0.8583(2) 0.0358(11) Uani 1 1 d D . .
H23 H 0.7707 0.2460 0.8252 0.043 Uiso 1 1 calc RD . .
C24 C 0.8125(3) 0.10454(17) 1.0015(2) 0.0450(13) Uani 1 1 d D . .
H24A H 0.8562 0.1002 1.0223 0.054 Uiso 1 1 calc RD . .
H24B H 0.8066 0.0860 0.9717 0.054 Uiso 1 1 calc RD . .
C25 C 0.7614(3) 0.09686(18) 1.0335(2) 0.0466(13) Uani 1 1 d D . .
H25A H 0.7615 0.0681 1.0434 0.056 Uiso 1 1 calc RD . .
H25B H 0.7698 0.1134 1.0651 0.056 Uiso 1 1 calc RD . .
C26 C 0.5824(3) 0.16546(19) 0.8951(2) 0.0466(14) Uani 1 1 d D . .
H26 H 0.6036 0.1507 0.8723 0.056 Uiso 1 1 calc RD . .
C27 C 0.5199(3) 0.17889(19) 0.8778(2) 0.0469(14) Uani 1 1 d D . .
H27 H 0.4989 0.1734 0.8436 0.056 Uiso 1 1 calc RD . .
C28 C 0.4876(3) 0.20041(15) 0.9103(2) 0.0346(11) Uani 1 1 d D . .
C29 C 0.5216(3) 0.20662(18) 0.9605(2) 0.0437(13) Uani 1 1 d D . .
H29 H 0.5014 0.2208 0.9844 0.052 Uiso 1 1 calc RD . .
C30 C 0.5831(3) 0.19259(17) 0.9752(2) 0.0407(12) Uani 1 1 d D . .
H30 H 0.6050 0.1971 1.0094 0.049 Uiso 1 1 calc RD . .
C31 C 0.4232(2) 0.21719(15) 0.8920(2) 0.0348(11) Uani 1 1 d D . .
C32 C 0.3910(3) 0.21197(16) 0.8410(2) 0.0398(12) Uani 1 1 d D . .
H32 H 0.4113 0.1971 0.8178 0.048 Uiso 1 1 calc RD . .
C33 C 0.3311(3) 0.22792(16) 0.8246(2) 0.0390(12) Uani 1 1 d D . .
H33 H 0.3101 0.2244 0.7899 0.047 Uiso 1 1 calc RD . .
C34 C 0.3297(3) 0.25429(16) 0.9064(2) 0.0374(11) Uani 1 1 d D . .
H34 H 0.3079 0.2690 0.9289 0.045 Uiso 1 1 calc RD . .
C35 C 0.3900(3) 0.23873(16) 0.9244(2) 0.0359(11) Uani 1 1 d D . .
H35 H 0.4096 0.2426 0.9594 0.043 Uiso 1 1 calc RD . .
C36 C 0.2390(2) 0.26887(15) 0.8376(2) 0.0355(11) Uani 1 1 d D . .
H36A H 0.2145 0.2532 0.8085 0.043 Uiso 1 1 calc RD . .
H36B H 0.2126 0.2705 0.8648 0.043 Uiso 1 1 calc RD . .
C37 C 0.2582(2) 0.31546(15) 0.7707(2) 0.0344(11) Uani 1 1 d D . .
H37 H 0.2517 0.2937 0.7471 0.041 Uiso 1 1 calc RD . .
C38 C 0.2738(3) 0.35290(15) 0.7546(2) 0.0353(11) Uani 1 1 d D . .
H38 H 0.2785 0.3568 0.7199 0.042 Uiso 1 1 calc RD . .
C39 C 0.2828(2) 0.38539(15) 0.78893(19) 0.0300(10) Uani 1 1 d D . .
C40 C 0.2751(2) 0.37813(15) 0.83969(19) 0.0321(10) Uani 1 1 d D . .
H40 H 0.2803 0.3995 0.8640 0.039 Uiso 1 1 calc RD . .
C41 C 0.2601(2) 0.34002(15) 0.8542(2) 0.0328(10) Uani 1 1 d D . .
H41 H 0.2554 0.3352 0.8887 0.039 Uiso 1 1 calc RD . .
C42 C 0.2994(2) 0.42614(15) 0.77276(19) 0.0297(10) Uani 1 1 d D . .
C43 C 0.2999(3) 0.43526(16) 0.7213(2) 0.0373(11) Uani 1 1 d D . .
H43 H 0.2891 0.4150 0.6958 0.045 Uiso 1 1 calc RD . .
C44 C 0.3159(3) 0.47346(16) 0.7072(2) 0.0374(11) Uani 1 1 d D . .
H44 H 0.3157 0.4791 0.6720 0.045 Uiso 1 1 calc RD . .
C45 C 0.3325(3) 0.49442(17) 0.7919(2) 0.0413(12) Uani 1 1 d D . .
H45 H 0.3443 0.5150 0.8168 0.050 Uiso 1 1 calc RD . .
C46 C 0.3167(3) 0.45706(17) 0.8079(2) 0.0448(13) Uani 1 1 d D . .
H46 H 0.3177 0.4523 0.8433 0.054 Uiso 1 1 calc RD . .
S1 S 0.59160(8) 0.36801(5) 0.73663(6) 0.0516(4) Uani 1 1 d D . .
S2 S 0.46563(7) 0.40868(5) 0.73540(6) 0.0494(3) Uani 1 1 d D . .
S3 S 0.56132(7) 0.30835(4) 0.92376(6) 0.0426(3) Uani 1 1 d D A .
S4 S 0.43200(7) 0.33400(4) 0.86915(6) 0.0438(3) Uani 1 1 d D A .
S5 S 0.51576(7) 0.43786(5) 0.85309(6) 0.0500(3) Uani 1 1 d D . .
S6 S 0.64067(7) 0.39614(4) 0.85337(6) 0.0444(3) Uani 1 1 d D . .
S7 S 0.45717(8) 0.28599(5) 0.76675(6) 0.0504(3) Uani 1 1 d D . .
S8 S 0.58620(7) 0.26198(5) 0.82299(6) 0.0469(3) Uani 1 1 d D . .
O1 O 0.3944(2) 0.41971(12) 0.61928(16) 0.0469(9) Uani 1 1 d D . .
O2 O 0.37857(18) 0.50459(12) 0.60397(14) 0.0409(8) Uani 1 1 d D . .
O3 O 0.24461(18) 0.50152(12) 0.59429(15) 0.0426(9) Uani 1 1 d D . .
O4 O 0.1639(2) 0.51341(12) 0.66401(17) 0.0489(10) Uani 1 1 d D . .
O5 O 0.12942(19) 0.44946(11) 0.73108(15) 0.0411(8) Uani 1 1 d D . .
O6 O 0.08421(19) 0.28386(11) 0.80306(16) 0.0436(9) Uani 1 1 d D . .
O7 O 0.12245(19) 0.21796(12) 0.86622(16) 0.0458(9) Uani 1 1 d D A .
O8 O 0.2037(2) 0.25804(14) 0.94703(18) 0.0573(11) Uani 1 1 d D . .
O9 O 0.2652(3) 0.32863(18) 0.9745(2) 0.0743(16) Uani 1 1 d D . .
O10 O 0.3656(2) 0.37874(12) 0.95454(15) 0.0460(9) Uani 1 1 d D A .
O11 O 0.7360(2) 0.44685(15) 0.94119(18) 0.0585(11) Uani 1 1 d D . .
O12 O 0.8667(2) 0.47118(15) 0.9365(2) 0.0676(14) Uani 1 1 d D . .
O13 O 0.9252(3) 0.49148(19) 0.8495(3) 0.0863(18) Uani 1 1 d D . .
O14 O 0.9066(2) 0.47556(14) 0.7397(2) 0.0584(12) Uani 1 1 d D . .
O15 O 0.94944(19) 0.39746(13) 0.77041(16) 0.0470(9) Uani 1 1 d D . .
O16 O 0.9246(2) 0.25170(13) 0.89670(16) 0.0487(10) Uani 1 1 d D . .
O17 O 0.8996(2) 0.16528(13) 0.92275(18) 0.0523(10) Uani 1 1 d D . .
O18 O 0.8036(2) 0.12377(12) 0.85722(17) 0.0488(10) Uani 1 1 d D . .
O19 O 0.6703(2) 0.13291(13) 0.81779(16) 0.0486(10) Uani 1 1 d D . .
O20 O 0.6595(2) 0.20758(14) 0.75734(18) 0.0554(11) Uani 1 1 d D . .
C47 C 0.5433(3) 0.39662(17) 0.7703(2) 0.0425(12) Uani 1 1 d D . .
C48 C 0.5329(4) 0.3655(2) 0.6809(3) 0.0589(17) Uani 1 1 d D . .
H48 H 0.5414 0.3514 0.6516 0.071 Uiso 1 1 calc RD . .
C49 C 0.4766(3) 0.38321(18) 0.6797(3) 0.0489(14) Uani 1 1 d D . .
C50 C 0.4197(4) 0.3812(2) 0.6354(3) 0.0588(17) Uani 1 1 d D . .
H50A H 0.4335 0.3675 0.6061 0.071 Uiso 1 1 calc RD . .
H50B H 0.3849 0.3648 0.6458 0.071 Uiso 1 1 calc RD . .
C51 C 0.4414(3) 0.44500(19) 0.6027(2) 0.0486(14) Uani 1 1 d D . .
H51A H 0.4668 0.4292 0.5817 0.058 Uiso 1 1 calc RD . .
H51B H 0.4716 0.4555 0.6329 0.058 Uiso 1 1 calc RD . .
C52 C 0.4089(3) 0.47938(18) 0.5716(2) 0.0444(13) Uani 1 1 d D . .
H52A H 0.4413 0.4951 0.5570 0.053 Uiso 1 1 calc RD . .
H52B H 0.3760 0.4690 0.5428 0.053 Uiso 1 1 calc RD . .
C53 C 0.3368(3) 0.53443(16) 0.5762(2) 0.0394(12) Uani 1 1 d D . .
H53A H 0.3574 0.5453 0.5483 0.047 Uiso 1 1 calc RD . .
H53B H 0.3318 0.5569 0.5996 0.047 Uiso 1 1 calc RD . .
C54 C 0.2715(3) 0.51839(16) 0.5535(2) 0.0379(11) Uani 1 1 d D . .
H54A H 0.2434 0.5403 0.5366 0.046 Uiso 1 1 calc RD . .
H54B H 0.2752 0.4975 0.5275 0.046 Uiso 1 1 calc RD . .
C55 C 0.1771(3) 0.49351(17) 0.5809(2) 0.0407(12) Uani 1 1 d D . .
H55A H 0.1689 0.4719 0.5548 0.049 Uiso 1 1 calc RD . .
H55B H 0.1535 0.5180 0.5666 0.049 Uiso 1 1 calc RD . .
C56 C 0.1548(3) 0.48065(16) 0.6290(2) 0.0411(12) Uani 1 1 d D . .
H56A H 0.1085 0.4730 0.6211 0.049 Uiso 1 1 calc RD . .
H56B H 0.1802 0.4571 0.6443 0.049 Uiso 1 1 calc RD . .
C57 C 0.1193(3) 0.51621(17) 0.6981(2) 0.0442(13) Uani 1 1 d D . .
H57A H 0.0759 0.5079 0.6795 0.053 Uiso 1 1 calc RD . .
H57B H 0.1163 0.5447 0.7084 0.053 Uiso 1 1 calc RD . .
C58 C 0.1369(3) 0.49093(16) 0.7456(2) 0.0420(12) Uani 1 1 d D . .
H58A H 0.1823 0.4963 0.7624 0.050 Uiso 1 1 calc RD . .
H58B H 0.1083 0.4976 0.7702 0.050 Uiso 1 1 calc RD . .
C59 C 0.1264(2) 0.42156(16) 0.7686(2) 0.0360(11) Uani 1 1 d D . .
C60 C 0.1319(3) 0.43018(17) 0.8204(2) 0.0380(11) Uani 1 1 d D . .
H60 H 0.1414 0.4568 0.8326 0.046 Uiso 1 1 calc RD . .
C61 C 0.1232(3) 0.39937(17) 0.8546(2) 0.0404(12) Uani 1 1 d D . .
H61 H 0.1269 0.4054 0.8901 0.049 Uiso 1 1 calc RD . .
C62 C 0.1095(2) 0.36089(17) 0.8382(2) 0.0386(12) Uani 1 1 d D . .
H62 H 0.1025 0.3407 0.8620 0.046 Uiso 1 1 calc RD . .
C63 C 0.1056(2) 0.35105(16) 0.7855(2) 0.0356(11) Uani 1 1 d D . .
C64 C 0.1145(2) 0.38172(16) 0.7501(2) 0.0347(11) Uani 1 1 d D . .
C65 C 0.1125(3) 0.37158(17) 0.6973(2) 0.0410(12) Uani 1 1 d D . .
H65 H 0.1193 0.3918 0.6735 0.049 Uiso 1 1 calc RD . .
C66 C 0.1008(3) 0.33302(18) 0.6814(2) 0.0453(13) Uani 1 1 d D . .
H66 H 0.0995 0.3266 0.6462 0.054 Uiso 1 1 calc RD . .
C67 C 0.0906(3) 0.30261(18) 0.7153(2) 0.0441(13) Uani 1 1 d D . .
H67 H 0.0825 0.2759 0.7031 0.053 Uiso 1 1 calc RD . .
C68 C 0.0924(3) 0.31122(17) 0.7664(2) 0.0409(12) Uani 1 1 d D . .
C69 C 0.0673(3) 0.24337(17) 0.7871(3) 0.0478(14) Uani 1 1 d D . .
H69A H 0.1016 0.2313 0.7708 0.057 Uiso 1 1 calc RD . .
H69B H 0.0260 0.2430 0.7621 0.057 Uiso 1 1 calc RD . .
C70 C 0.0607(3) 0.22053(18) 0.8340(3) 0.0487(14) Uani 1 1 d D . .
H70A H 0.0299 0.2344 0.8523 0.058 Uiso 1 1 calc RD . .
H70B H 0.0439 0.1932 0.8246 0.058 Uiso 1 1 calc RD . .
C71 C 0.1195(3) 0.20936(19) 0.9182(3) 0.0541(15) Uani 1 1 d D . .
H71A H 0.1070 0.1809 0.9217 0.065 Uiso 1 1 calc RD A .
H71B H 0.0867 0.2267 0.9299 0.065 Uiso 1 1 calc RD . .
C72 C 0.1844(4) 0.2171(2) 0.9498(3) 0.0593(17) Uani 1 1 d D A .
H72A H 0.1837 0.2101 0.9860 0.071 Uiso 1 1 calc RD . .
H72B H 0.2167 0.1995 0.9378 0.071 Uiso 1 1 calc RD . .
C73 C 0.1924(8) 0.2820(4) 0.9917(5) 0.068(4) Uani 0.64(2) 1 d PD A 1
H73A H 0.1486 0.2762 0.9987 0.082 Uiso 0.64(2) 1 calc PRD A 1
H73B H 0.2246 0.2745 1.0225 0.082 Uiso 0.64(2) 1 calc PRD A 1
C74 C 0.1983(6) 0.3253(4) 0.9807(6) 0.069(4) Uani 0.64(2) 1 d PD A 1
H74A H 0.1681 0.3332 0.9490 0.083 Uiso 0.64(2) 1 calc PRD A 1
H74B H 0.1897 0.3421 1.0097 0.083 Uiso 0.64(2) 1 calc PRD A 1
C75 C 0.3116(4) 0.3464(2) 1.0143(2) 0.0592(17) Uani 1 1 d D A .
H75A H 0.3176 0.3291 1.0453 0.071 Uiso 1 1 calc RD . .
H75B H 0.2959 0.3730 1.0235 0.071 Uiso 1 1 calc RD . .
C76 C 0.3746(3) 0.3511(2) 0.9963(2) 0.0506(14) Uani 1 1 d D . .
H76A H 0.4082 0.3613 1.0247 0.061 Uiso 1 1 calc RD A .
H76B H 0.3891 0.3248 0.9851 0.061 Uiso 1 1 calc RD . .
C77 C 0.4257(3) 0.39251(18) 0.9436(3) 0.0496(14) Uani 1 1 d D . .
H77A H 0.4508 0.4054 0.9748 0.060 Uiso 1 1 calc RD A .
H77B H 0.4172 0.4132 0.9163 0.060 Uiso 1 1 calc RD . .
C78 C 0.4657(3) 0.35944(17) 0.9267(2) 0.0432(13) Uani 1 1 d D A .
C79 C 0.5234(3) 0.34758(18) 0.9508(2) 0.0445(13) Uani 1 1 d D . .
H79 H 0.5436 0.3600 0.9820 0.053 Uiso 1 1 calc RD A .
C80 C 0.5032(3) 0.30675(16) 0.8667(2) 0.0409(12) Uani 1 1 d D . .
C81 C 0.5633(3) 0.40892(17) 0.8183(2) 0.0429(13) Uani 1 1 d D . .
C82 C 0.5744(3) 0.4405(2) 0.9081(3) 0.0531(15) Uani 1 1 d D . .
H82 H 0.5663 0.4548 0.9373 0.064 Uiso 1 1 calc RD . .
C83 C 0.6311(3) 0.4222(2) 0.9092(2) 0.0512(15) Uani 1 1 d D . .
C84 C 0.6862(3) 0.4214(2) 0.9527(3) 0.0590(17) Uani 1 1 d D . .
H84A H 0.6721 0.4308 0.9843 0.071 Uiso 1 1 calc RD . .
H84B H 0.7027 0.3935 0.9585 0.071 Uiso 1 1 calc RD . .
C85 C 0.7872(4) 0.4499(2) 0.9843(3) 0.0651(19) Uani 1 1 d D . .
H85A H 0.8110 0.4241 0.9895 0.078 Uiso 1 1 calc RD . .
H85B H 0.7692 0.4557 1.0156 0.078 Uiso 1 1 calc RD . .
C86 C 0.8313(4) 0.4822(2) 0.9757(3) 0.0669(19) Uani 1 1 d D . .
H86A H 0.8062 0.5070 0.9653 0.080 Uiso 1 1 calc RD . .
H86B H 0.8620 0.4879 1.0080 0.080 Uiso 1 1 calc RD . .
C87 C 0.9173(4) 0.5002(3) 0.9381(4) 0.083(2) Uani 1 1 d D . .
H87A H 0.8988 0.5270 0.9279 0.099 Uiso 1 1 calc RD . .
H87B H 0.9430 0.5021 0.9734 0.099 Uiso 1 1 calc RD . .
C88 C 0.9573(4) 0.4872(3) 0.9034(3) 0.081(2) Uani 1 1 d D . .
H88A H 0.9692 0.4586 0.9104 0.097 Uiso 1 1 calc RD . .
H88B H 0.9978 0.5032 0.9093 0.097 Uiso 1 1 calc RD . .
C89 C 0.9584(6) 0.5135(3) 0.8177(5) 0.107(4) Uani 1 1 d D . .
H89A H 1.0010 0.5008 0.8174 0.128 Uiso 1 1 calc RD . .
H89B H 0.9660 0.5412 0.8311 0.128 Uiso 1 1 calc RD . .
C90 C 0.9197(5) 0.5147(2) 0.7641(4) 0.092(3) Uani 1 1 d D . .
H90A H 0.8778 0.5281 0.7650 0.110 Uiso 1 1 calc RD . .
H90B H 0.9432 0.5314 0.7426 0.110 Uiso 1 1 calc RD . .
C91 C 0.9606(3) 0.4568(2) 0.7246(3) 0.0628(19) Uani 1 1 d D . .
H91A H 1.0001 0.4617 0.7507 0.075 Uiso 1 1 calc RD . .
H91B H 0.9676 0.4681 0.6915 0.075 Uiso 1 1 calc RD . .
C92 C 0.9476(3) 0.4125(2) 0.7191(3) 0.0541(16) Uani 1 1 d D . .
H92A H 0.9046 0.4076 0.6975 0.065 Uiso 1 1 calc RD . .
H92B H 0.9810 0.3992 0.7031 0.065 Uiso 1 1 calc RD . .
C93 C 0.9369(2) 0.35756(18) 0.7758(2) 0.0420(13) Uani 1 1 d D . .
C94 C 0.9188(3) 0.3306(2) 0.7370(2) 0.0480(14) Uani 1 1 d D . .
H94 H 0.9155 0.3390 0.7023 0.058 Uiso 1 1 calc RD . .
C95 C 0.9052(3) 0.2908(2) 0.7480(2) 0.0504(15) Uani 1 1 d D . .
H95 H 0.8924 0.2725 0.7204 0.060 Uiso 1 1 calc RD . .
C96 C 0.9099(3) 0.27733(19) 0.7971(2) 0.0462(13) Uani 1 1 d D . .
H96 H 0.8999 0.2502 0.8037 0.055 Uiso 1 1 calc RD . .
C97 C 0.9298(2) 0.30448(17) 0.8384(2) 0.0399(12) Uani 1 1 d D . .
C98 C 0.9434(3) 0.34485(17) 0.8283(2) 0.0400(12) Uani 1 1 d D . .
C99 C 0.9624(3) 0.37207(18) 0.8694(2) 0.0399(12) Uani 1 1 d D . .
H99 H 0.9714 0.3993 0.8626 0.048 Uiso 1 1 calc RD . .
C100 C 0.9676(3) 0.35898(19) 0.9195(2) 0.0450(13) Uani 1 1 d D . .
H100 H 0.9804 0.3774 0.9469 0.054 Uiso 1 1 calc RD . .
C101 C 0.9545(3) 0.31883(19) 0.9303(2) 0.0463(13) Uani 1 1 d D . .
H101 H 0.9581 0.3103 0.9649 0.056 Uiso 1 1 calc RD . .
C102 C 0.9364(3) 0.29185(17) 0.8911(2) 0.0409(12) Uani 1 1 d D . .
C103 C 0.9230(3) 0.2363(2) 0.9475(2) 0.0525(15) Uani 1 1 d D . .
H10A H 0.8786 0.2385 0.9547 0.063 Uiso 1 1 calc RD . .
H10B H 0.9523 0.2524 0.9735 0.063 Uiso 1 1 calc RD . .
C104 C 0.9442(3) 0.1930(2) 0.9507(3) 0.0558(16) Uani 1 1 d D . .
H10C H 0.9857 0.1910 0.9382 0.067 Uiso 1 1 calc RD . .
H10D H 0.9527 0.1849 0.9873 0.067 Uiso 1 1 calc RD . .
C105 C 0.8983(3) 0.16420(19) 0.8688(3) 0.0502(15) Uani 1 1 d D . .
H10E H 0.9429 0.1662 0.8619 0.060 Uiso 1 1 calc RD . .
H10F H 0.8729 0.1872 0.8520 0.060 Uiso 1 1 calc RD . .
C106 C 0.8675(3) 0.1247(2) 0.8472(3) 0.0552(16) Uani 1 1 d D . .
H10G H 0.8667 0.1232 0.8098 0.066 Uiso 1 1 calc RD . .
H10H H 0.8927 0.1016 0.8640 0.066 Uiso 1 1 calc RD . .
C107 C 0.7675(3) 0.09067(19) 0.8320(3) 0.0548(15) Uani 1 1 d D . .
H10I H 0.7847 0.0649 0.8478 0.066 Uiso 1 1 calc RD . .
H10J H 0.7706 0.0902 0.7951 0.066 Uiso 1 1 calc RD . .
C108 C 0.6990(3) 0.09622(19) 0.8379(3) 0.0524(15) Uani 1 1 d D . .
H10K H 0.6730 0.0736 0.8207 0.063 Uiso 1 1 calc RD . .
H10L H 0.6970 0.0949 0.8749 0.063 Uiso 1 1 calc RD . .
C109 C 0.6605(4) 0.1359(2) 0.7632(3) 0.0576(16) Uani 1 1 d D . .
H10M H 0.6381 0.1115 0.7475 0.069 Uiso 1 1 calc RD . .
H10N H 0.7029 0.1378 0.7522 0.069 Uiso 1 1 calc RD . .
C110 C 0.6209(4) 0.1721(2) 0.7455(3) 0.0603(17) Uani 1 1 d D . .
H11A H 0.6049 0.1705 0.7080 0.072 Uiso 1 1 calc RD . .
H11B H 0.5830 0.1733 0.7628 0.072 Uiso 1 1 calc RD . .
C111 C 0.6274(4) 0.2418(2) 0.7322(3) 0.0593(17) Uani 1 1 d D . .
H11C H 0.6113 0.2351 0.6956 0.071 Uiso 1 1 calc RD . .
H11D H 0.6590 0.2641 0.7334 0.071 Uiso 1 1 calc RD . .
C112 C 0.5708(3) 0.2559(2) 0.7562(2) 0.0523(15) Uani 1 1 d D . .
C113 C 0.5120(4) 0.2663(2) 0.7316(3) 0.0553(16) Uani 1 1 d D . .
H113 H 0.5002 0.2629 0.6955 0.066 Uiso 1 1 calc RD . .
C114 C 0.5133(3) 0.28750(17) 0.8248(2) 0.0422(12) Uani 1 1 d D A .
P6 P 0.56731(13) 0.44473(9) 1.07600(8) 0.0901(8) Uani 1 1 d D . .
F31 F 0.4990(3) 0.4388(3) 1.0912(2) 0.132(3) Uani 1 1 d D . .
F32 F 0.5334(4) 0.4609(3) 1.0208(2) 0.142(3) Uani 1 1 d D . .
F33 F 0.6357(4) 0.4531(3) 1.0613(3) 0.147(3) Uani 1 1 d D . .
F34 F 0.6016(2) 0.42887(16) 1.13147(18) 0.0812(14) Uani 1 1 d D . .
F35 F 0.5691(4) 0.4896(2) 1.0977(2) 0.121(2) Uani 1 1 d D . .
F36 F 0.5665(5) 0.4008(3) 1.0545(3) 0.174(4) Uani 1 1 d D . .
P5 P 0.76666(11) 0.59332(6) 0.86943(8) 0.0665(5) Uani 1 1 d D . .
F25 F 0.8189(3) 0.61864(19) 0.8474(2) 0.1013(18) Uani 1 1 d D . .
F26 F 0.7306(3) 0.63327(17) 0.8806(2) 0.0973(16) Uani 1 1 d D . .
F27 F 0.7143(4) 0.5685(2) 0.8926(2) 0.116(2) Uani 1 1 d D . .
F28 F 0.8010(3) 0.55301(17) 0.8611(3) 0.121(2) Uani 1 1 d D . .
F29 F 0.7246(3) 0.58950(18) 0.8154(2) 0.0936(15) Uani 1 1 d D . .
F30 F 0.8095(3) 0.59795(16) 0.92569(18) 0.0946(16) Uani 1 1 d D . .
P7 P 0.42954(15) 0.24623(7) 1.09508(8) 0.0817(7) Uani 1 1 d D . .
F37 F 0.3903(8) 0.2371(3) 1.0430(2) 0.244(8) Uani 1 1 d D . .
F38 F 0.4552(3) 0.28657(18) 1.0728(3) 0.118(2) Uani 1 1 d D . .
F39 F 0.4730(3) 0.2545(3) 1.1476(3) 0.135(3) Uani 1 1 d D . .
F40 F 0.4044(4) 0.20558(18) 1.1167(3) 0.128(3) Uani 1 1 d D . .
F41 F 0.3740(3) 0.2691(2) 1.1128(3) 0.124(2) Uani 1 1 d D . .
F42 F 0.4911(7) 0.2239(2) 1.0809(5) 0.224(7) Uani 1 1 d D . .
P8 P 0.57625(13) 0.27591(9) 0.57799(8) 0.0870(7) Uani 1 1 d D . .
F43 F 0.5505(4) 0.2545(4) 0.5268(2) 0.180(5) Uani 1 1 d D . .
F44 F 0.5853(5) 0.3138(4) 0.5478(4) 0.201(5) Uani 1 1 d D . .
F45 F 0.6043(3) 0.29668(19) 0.6295(2) 0.113(2) Uani 1 1 d D . .
F46 F 0.5694(4) 0.2348(2) 0.6071(3) 0.145(3) Uani 1 1 d D . .
F47 F 0.5059(3) 0.2879(2) 0.5803(3) 0.128(2) Uani 1 1 d D . .
F48 F 0.6470(3) 0.2612(3) 0.5766(3) 0.155(4) Uani 1 1 d D . .
P1 P 0.33026(8) 0.12661(5) 0.94810(7) 0.0504(4) Uani 1 1 d D . .
F1 F 0.3405(3) 0.16013(13) 0.99201(18) 0.0832(14) Uani 1 1 d D . .
F2 F 0.30491(17) 0.16085(9) 0.90690(14) 0.0490(8) Uani 1 1 d D . .
F3 F 0.3162(2) 0.09316(11) 0.90509(15) 0.0621(10) Uani 1 1 d D . .
F4 F 0.3532(2) 0.09237(13) 0.98971(18) 0.0777(13) Uani 1 1 d D . .
F5 F 0.4014(2) 0.13309(14) 0.9405(2) 0.0875(16) Uani 1 1 d D . .
F6 F 0.2560(2) 0.12100(12) 0.95640(17) 0.0656(10) Uani 1 1 d D . .
P2 P 0.44616(9) 0.12006(5) 0.73373(7) 0.0558(4) Uani 1 1 d D . .
F7 F 0.4552(2) 0.16698(12) 0.74481(17) 0.0670(10) Uani 1 1 d D . .
F8 F 0.3895(2) 0.12915(14) 0.6860(2) 0.0873(15) Uani 1 1 d D . .
F9 F 0.4372(2) 0.07344(12) 0.72234(17) 0.0662(10) Uani 1 1 d D . .
F10 F 0.5031(3) 0.11100(15) 0.7801(2) 0.0869(14) Uani 1 1 d D . .
F11 F 0.4971(2) 0.12212(14) 0.6963(2) 0.0813(14) Uani 1 1 d D . .
F12 F 0.3952(2) 0.11845(13) 0.7711(2) 0.0851(15) Uani 1 1 d D . .
P4 P 0.63271(8) 0.48527(5) 0.58195(6) 0.0472(4) Uani 1 1 d D . .
F19 F 0.6060(2) 0.52065(14) 0.61232(17) 0.0741(12) Uani 1 1 d D . .
F20 F 0.5694(2) 0.48742(14) 0.53846(15) 0.0686(11) Uani 1 1 d D . .
F21 F 0.6602(3) 0.45004(15) 0.55221(17) 0.0801(13) Uani 1 1 d D . .
F22 F 0.6957(2) 0.48354(15) 0.62637(15) 0.0684(11) Uani 1 1 d D . .
F23 F 0.6679(2) 0.51696(13) 0.55172(15) 0.0673(11) Uani 1 1 d D . .
F24 F 0.5974(2) 0.45384(14) 0.61303(15) 0.0685(11) Uani 1 1 d D . .
P3 P 0.27044(8) 0.29113(5) 0.61742(6) 0.0511(4) Uani 1 1 d D . .
F13 F 0.2715(3) 0.33801(13) 0.63169(18) 0.0750(12) Uani 1 1 d D . .
F14 F 0.2089(2) 0.29872(18) 0.57349(16) 0.0821(14) Uani 1 1 d D . .
F15 F 0.2703(2) 0.24489(14) 0.60349(19) 0.0802(13) Uani 1 1 d D . .
F16 F 0.3325(2) 0.28476(14) 0.66119(17) 0.0748(12) Uani 1 1 d D . .
F17 F 0.3173(2) 0.30030(14) 0.57688(16) 0.0695(11) Uani 1 1 d D . .
F18 F 0.2244(2) 0.28287(13) 0.65765(15) 0.0667(10) Uani 1 1 d D . .
N10S N 0.4667(6) 0.6535(3) 0.7809(4) 0.129(4) Uani 1 1 d D . .
C19S C 0.5175(6) 0.6475(3) 0.8056(5) 0.119(5) Uani 1 1 d D . .
C20S C 0.5777(5) 0.6400(3) 0.8402(4) 0.102(3) Uani 1 1 d D . .
H20A H 0.6080 0.6266 0.8216 0.153 Uiso 1 1 calc RD . .
H20B H 0.5698 0.6227 0.8684 0.153 Uiso 1 1 calc RD . .
H20C H 0.5964 0.6656 0.8542 0.153 Uiso 1 1 calc RD . .
N9S N 0.2585(4) 0.4621(2) 0.9276(3) 0.0786(19) Uani 1 1 d D . .
C17S C 0.2974(4) 0.4639(2) 0.9635(3) 0.0650(19) Uani 1 1 d D . .
C18S C 0.3476(5) 0.4669(2) 1.0102(3) 0.078(2) Uani 1 1 d D . .
H18A H 0.3877 0.4774 1.0012 0.117 Uiso 1 1 calc RD . .
H18B H 0.3557 0.4402 1.0258 0.117 Uiso 1 1 calc RD . .
H18C H 0.3328 0.4852 1.0347 0.117 Uiso 1 1 calc RD . .
N8S N 0.5848(3) 0.11215(19) 1.0546(2) 0.0620(15) Uani 1 1 d D . .
C15S C 0.5353(3) 0.11741(19) 1.0649(2) 0.0489(14) Uani 1 1 d D . .
C16S C 0.4730(3) 0.1241(3) 1.0785(3) 0.0649(19) Uani 1 1 d D . .
H16A H 0.4433 0.1355 1.0490 0.097 Uiso 1 1 calc RD . .
H16B H 0.4776 0.1429 1.1075 0.097 Uiso 1 1 calc RD . .
H16C H 0.4556 0.0985 1.0883 0.097 Uiso 1 1 calc RD . .
N13S N 0.7734(4) 0.4338(3) 1.1942(3) 0.080(2) Uani 1 1 d D . .
C25S C 0.7937(11) 0.4401(5) 1.1584(7) 0.174(8) Uani 1 1 d D . .
C26S C 0.8343(10) 0.4612(8) 1.1216(5) 0.277(17) Uani 1 1 d D . .
H26A H 0.8795 0.4637 1.1390 0.415 Uiso 1 1 calc RD . .
H26B H 0.8164 0.4881 1.1124 0.415 Uiso 1 1 calc RD . .
H26C H 0.8321 0.4451 1.0903 0.415 Uiso 1 1 calc RD . .
N12S N 0.6713(4) 0.3253(3) 1.0215(3) 0.097(3) Uani 1 1 d D . .
C23S C 0.7012(6) 0.3424(4) 1.0559(5) 0.109(4) Uani 1 1 d D . .
C24S C 0.7394(9) 0.3638(7) 1.1059(7) 0.196(9) Uani 1 1 d D . .
H24C H 0.7839 0.3693 1.1017 0.294 Uiso 1 1 calc RD . .
H24D H 0.7400 0.3461 1.1357 0.294 Uiso 1 1 calc RD . .
H24E H 0.7178 0.3891 1.1114 0.294 Uiso 1 1 calc RD . .
N11S N 0.4606(9) 0.0748(4) 0.5481(8) 0.253(13) Uani 1 1 d D . .
C21S C 0.4958(7) 0.1001(4) 0.5604(5) 0.109(4) Uani 1 1 d D . .
C22S C 0.5358(7) 0.1312(4) 0.5781(5) 0.125(4) Uani 1 1 d D . .
H22A H 0.5204 0.1558 0.5593 0.188 Uiso 1 1 calc RD . .
H22B H 0.5799 0.1251 0.5730 0.188 Uiso 1 1 calc RD . .
H22C H 0.5360 0.1352 0.6148 0.188 Uiso 1 1 calc RD . .
N1S N 0.8322(3) 0.53574(19) 0.5628(2) 0.0642(15) Uani 1 1 d D . .
C1S C 0.8309(3) 0.5032(2) 0.5760(3) 0.0538(15) Uani 1 1 d D . .
C2S C 0.8289(4) 0.4623(2) 0.5926(3) 0.0632(18) Uani 1 1 d D . .
H2SA H 0.7926 0.4483 0.5710 0.095 Uiso 1 1 calc RD . .
H2SB H 0.8230 0.4617 0.6284 0.095 Uiso 1 1 calc RD . .
H2SC H 0.8696 0.4488 0.5897 0.095 Uiso 1 1 calc RD . .
N2S N 0.5476(2) 0.39204(16) 0.3874(2) 0.0518(13) Uani 1 1 d D . .
C3S C 0.5297(3) 0.4004(2) 0.4243(3) 0.0540(16) Uani 1 1 d D . .
C4S C 0.5062(5) 0.4110(3) 0.4708(4) 0.087(3) Uani 1 1 d D . .
H4SA H 0.4598 0.4050 0.4662 0.130 Uiso 1 1 calc RD . .
H4SB H 0.5133 0.4397 0.4778 0.130 Uiso 1 1 calc RD . .
H4SC H 0.5297 0.3953 0.4997 0.130 Uiso 1 1 calc RD . .
N3S N 0.7773(3) 0.3850(2) 0.6668(3) 0.0666(16) Uani 1 1 d D . .
C5S C 0.7637(4) 0.3690(3) 0.6288(3) 0.071(2) Uani 1 1 d D . .
C6S C 0.7492(7) 0.3477(5) 0.5798(4) 0.136(6) Uani 1 1 d D . .
H6SA H 0.7751 0.3591 0.5561 0.204 Uiso 1 1 calc RD . .
H6SB H 0.7031 0.3506 0.5652 0.204 Uiso 1 1 calc RD . .
H6SC H 0.7598 0.3191 0.5853 0.204 Uiso 1 1 calc RD . .
N4S N 0.8282(7) 0.1935(4) 0.7485(4) 0.144(5) Uani 1 1 d D . .
C7S C 0.7925(6) 0.2042(3) 0.7108(4) 0.097(3) Uani 1 1 d D . .
C8S C 0.7489(5) 0.2182(3) 0.6639(4) 0.095(3) Uani 1 1 d D . .
H8SA H 0.7712 0.2163 0.6346 0.143 Uiso 1 1 calc RD . .
H8SB H 0.7366 0.2462 0.6684 0.143 Uiso 1 1 calc RD . .
H8SC H 0.7099 0.2013 0.6575 0.143 Uiso 1 1 calc RD . .
N5S N 0.3520(4) 0.1671(3) 0.5248(3) 0.089(2) Uani 1 1 d D . .
C9S C 0.3764(4) 0.1833(3) 0.5597(4) 0.073(2) Uani 1 1 d D . .
C10S C 0.4099(5) 0.2041(3) 0.6054(4) 0.084(2) Uani 1 1 d D . .
H10O H 0.4360 0.2260 0.5952 0.126 Uiso 1 1 calc RD . .
H10P H 0.4382 0.1851 0.6273 0.126 Uiso 1 1 calc RD . .
H10Q H 0.3780 0.2151 0.6244 0.126 Uiso 1 1 calc RD . .
N6S N 0.7053(4) 0.2902(2) 1.2305(3) 0.078(2) Uani 1 1 d D . .
C11S C 0.6666(6) 0.2948(3) 1.1919(5) 0.098(3) Uani 1 1 d D . .
C12S C 0.6183(7) 0.2956(5) 1.1377(5) 0.145(6) Uani 1 1 d D . .
H12A H 0.6332 0.2764 1.1143 0.218 Uiso 1 1 calc RD . .
H12B H 0.6172 0.3227 1.1231 0.218 Uiso 1 1 calc RD . .
H12C H 0.5746 0.2880 1.1425 0.218 Uiso 1 1 calc RD . .
N7S N 0.5174(3) -0.0176(3) 0.9207(4) 0.106(3) Uani 1 1 d D . .
C13S C 0.5090(4) 0.0149(3) 0.9284(5) 0.094(3) Uani 1 1 d D . .
C14S C 0.4964(6) 0.0574(4) 0.9364(8) 0.171(8) Uani 1 1 d D . .
H14A H 0.5072 0.0732 0.9079 0.256 Uiso 1 1 calc RD . .
H14B H 0.5231 0.0665 0.9687 0.256 Uiso 1 1 calc RD . .
H14C H 0.4505 0.0612 0.9379 0.256 Uiso 1 1 calc RD . .
C73A C 0.1686(7) 0.2904(5) 0.9650(7) 0.044(5) Uani 0.36(2) 1 d PD A 2
H73C H 0.1322 0.2803 0.9805 0.052 Uiso 0.36(2) 1 calc PRD A 2
H73D H 0.1517 0.3095 0.9371 0.052 Uiso 0.36(2) 1 calc PRD A 2
C74A C 0.2195(8) 0.3092(6) 1.0041(6) 0.039(5) Uani 0.36(2) 1 d PD A 2
H74C H 0.2422 0.2885 1.0278 0.047 Uiso 0.36(2) 1 calc PRD A 2
H74D H 0.2005 0.3294 1.0244 0.047 Uiso 0.36(2) 1 calc PRD A 2

loop_
_atom_site_aniso_label
_atom_site_aniso_U_11
_atom_site_aniso_U_22
_atom_site_aniso_U_33
_atom_site_aniso_U_23
_atom_site_aniso_U_13
_atom_site_aniso_U_12
Pt1 0.02778(11) 0.03279(11) 0.03240(11) 0.00024(8) 0.00940(8) -0.00101(7)
Pt2 0.03323(12) 0.03576(12) 0.03423(12) 0.00570(8) 0.01216(9) 0.00414(8)
N1 0.036(2) 0.031(2) 0.043(3) 0.0023(18) 0.0099(19) 0.0019(17)
N2 0.033(2) 0.037(2) 0.038(2) 0.0004(18) 0.0143(18) -0.0061(17)
N3 0.034(2) 0.028(2) 0.035(2) 0.0013(16) 0.0068(18) 0.0007(16)
N4 0.031(2) 0.045(3) 0.055(3) 0.021(2) 0.016(2) 0.0011(18)
N5 0.022(2) 0.045(3) 0.054(3) 0.018(2) 0.0102(19) 0.0077(17)
N6 0.028(2) 0.040(2) 0.036(2) 0.0036(18) 0.0139(18) 0.0015(16)
N7 0.034(2) 0.042(2) 0.042(3) 0.0128(19) 0.0076(19) 0.0084(18)
N8 0.041(3) 0.040(2) 0.043(3) 0.0037(19) 0.021(2) 0.0024(18)
N9 0.033(2) 0.032(2) 0.043(3) 0.0080(18) 0.0119(19) 0.0039(16)
N10 0.030(2) 0.035(2) 0.039(2) 0.0073(18) 0.0135(18) 0.0025(16)
N11 0.024(2) 0.036(2) 0.036(2) 0.0054(17) 0.0109(17) 0.0042(15)
N12 0.024(2) 0.041(2) 0.024(2) 0.0018(16) 0.0102(15) -0.0002(15)
C1 0.033(3) 0.041(3) 0.049(3) -0.001(2) 0.011(2) 0.000(2)
C2 0.030(3) 0.037(3) 0.049(3) 0.001(2) 0.012(2) 0.001(2)
C3 0.039(3) 0.077(4) 0.025(3) -0.010(3) 0.003(2) 0.013(3)
C4 0.039(3) 0.078(4) 0.036(3) -0.011(3) 0.012(2) 0.013(3)
C5 0.032(3) 0.035(3) 0.034(3) 0.001(2) 0.010(2) -0.0014(19)
C6 0.043(3) 0.067(4) 0.032(3) -0.006(3) 0.005(2) 0.006(3)
C7 0.036(3) 0.073(4) 0.030(3) -0.008(3) 0.007(2) 0.009(3)
C8 0.032(3) 0.041(3) 0.037(3) 0.007(2) 0.012(2) 0.002(2)
C9 0.061(4) 0.083(5) 0.033(3) 0.011(3) 0.016(3) 0.032(3)
C10 0.060(4) 0.090(5) 0.042(4) 0.021(3) 0.025(3) 0.033(4)
C11 0.045(3) 0.048(3) 0.055(4) -0.004(3) -0.010(3) 0.003(3)
C12 0.040(3) 0.047(3) 0.051(4) -0.012(3) -0.001(3) 0.011(2)
C13 0.027(3) 0.052(3) 0.075(4) 0.028(3) 0.017(3) 0.006(2)
C14 0.029(3) 0.045(3) 0.052(3) 0.008(2) 0.013(2) 0.006(2)
C15 0.035(3) 0.040(3) 0.037(3) 0.008(2) 0.012(2) 0.007(2)
C16 0.023(2) 0.044(3) 0.040(3) 0.009(2) 0.010(2) 0.0092(19)
C17 0.031(3) 0.051(3) 0.037(3) 0.006(2) 0.006(2) 0.002(2)
C18 0.031(3) 0.058(4) 0.043(3) 0.019(3) 0.010(2) 0.007(2)
C19 0.026(2) 0.042(3) 0.033(3) 0.008(2) 0.009(2) 0.0062(19)
C20 0.040(3) 0.039(3) 0.034(3) 0.002(2) 0.011(2) 0.004(2)
C21 0.037(3) 0.044(3) 0.031(3) 0.003(2) 0.014(2) 0.000(2)
C22 0.036(3) 0.040(3) 0.038(3) 0.001(2) 0.009(2) 0.004(2)
C23 0.037(3) 0.043(3) 0.030(3) 0.004(2) 0.014(2) 0.003(2)
C24 0.039(3) 0.045(3) 0.052(4) 0.010(3) 0.013(3) 0.009(2)
C25 0.050(3) 0.045(3) 0.046(3) 0.010(2) 0.013(3) 0.006(2)
C26 0.040(3) 0.057(4) 0.046(3) -0.008(3) 0.015(3) 0.008(2)
C27 0.037(3) 0.063(4) 0.041(3) -0.012(3) 0.008(2) 0.006(3)
C28 0.037(3) 0.033(3) 0.036(3) 0.004(2) 0.014(2) -0.002(2)
C29 0.046(3) 0.053(3) 0.036(3) 0.004(2) 0.019(2) 0.009(2)
C30 0.039(3) 0.052(3) 0.033(3) 0.002(2) 0.011(2) 0.010(2)
C31 0.033(3) 0.034(3) 0.041(3) 0.003(2) 0.017(2) -0.0020(19)
C32 0.045(3) 0.042(3) 0.036(3) 0.004(2) 0.018(2) 0.008(2)
C33 0.041(3) 0.045(3) 0.033(3) 0.003(2) 0.012(2) 0.004(2)
C34 0.039(3) 0.040(3) 0.037(3) 0.001(2) 0.018(2) 0.000(2)
C35 0.035(3) 0.040(3) 0.035(3) 0.002(2) 0.013(2) -0.001(2)
C36 0.029(3) 0.039(3) 0.041(3) 0.007(2) 0.014(2) 0.0010(19)
C37 0.035(3) 0.038(3) 0.032(3) 0.000(2) 0.008(2) 0.002(2)
C38 0.041(3) 0.037(3) 0.030(3) 0.003(2) 0.013(2) 0.003(2)
C39 0.024(2) 0.038(3) 0.029(2) 0.0024(19) 0.0051(19) 0.0055(18)
C40 0.030(3) 0.038(3) 0.030(3) -0.001(2) 0.010(2) 0.0026(19)
C41 0.027(2) 0.045(3) 0.029(3) 0.005(2) 0.011(2) 0.0039(19)
C42 0.021(2) 0.038(3) 0.031(3) 0.0029(19) 0.0094(19) 0.0044(18)
C43 0.046(3) 0.038(3) 0.030(3) -0.001(2) 0.012(2) 0.000(2)
C44 0.045(3) 0.038(3) 0.032(3) 0.002(2) 0.016(2) -0.003(2)
C45 0.048(3) 0.042(3) 0.035(3) -0.003(2) 0.010(2) -0.007(2)
C46 0.062(4) 0.045(3) 0.029(3) 0.004(2) 0.013(3) -0.009(3)
S1 0.0471(8) 0.0577(9) 0.0507(9) -0.0060(7) 0.0112(7) 0.0085(6)
S2 0.0378(7) 0.0582(9) 0.0529(9) -0.0003(7) 0.0101(6) 0.0017(6)
S3 0.0367(7) 0.0490(7) 0.0419(7) -0.0001(6) 0.0066(6) 0.0043(5)
S4 0.0328(7) 0.0467(7) 0.0521(8) 0.0023(6) 0.0085(6) 0.0023(5)
S5 0.0418(8) 0.0607(9) 0.0538(9) 0.0003(7) 0.0249(7) 0.0014(6)
S6 0.0415(7) 0.0510(8) 0.0429(8) -0.0010(6) 0.0134(6) 0.0018(6)
S7 0.0466(8) 0.0582(9) 0.0434(8) 0.0027(6) 0.0009(6) -0.0038(6)
S8 0.0452(8) 0.0563(8) 0.0411(8) 0.0010(6) 0.0128(6) 0.0051(6)
O1 0.043(2) 0.048(2) 0.050(2) -0.0016(18) 0.0079(18) -0.0030(17)
O2 0.037(2) 0.057(2) 0.0312(19) -0.0001(16) 0.0113(15) -0.0044(16)
O3 0.034(2) 0.056(2) 0.040(2) 0.0099(17) 0.0115(16) -0.0017(16)
O4 0.051(2) 0.048(2) 0.055(3) -0.0077(18) 0.030(2) -0.0140(18)
O5 0.045(2) 0.0382(19) 0.043(2) 0.0029(16) 0.0144(17) 0.0014(15)
O6 0.043(2) 0.040(2) 0.049(2) 0.0009(17) 0.0100(18) 0.0012(16)
O7 0.043(2) 0.048(2) 0.052(2) 0.0052(18) 0.0214(18) 0.0049(16)
O8 0.052(3) 0.069(3) 0.058(3) -0.005(2) 0.030(2) -0.006(2)
O9 0.068(3) 0.096(4) 0.072(3) -0.037(3) 0.044(3) -0.028(3)
O10 0.048(2) 0.052(2) 0.041(2) 0.0036(17) 0.0171(18) 0.0046(17)
O11 0.055(3) 0.073(3) 0.046(3) -0.007(2) 0.007(2) 0.000(2)
O12 0.046(3) 0.068(3) 0.084(4) 0.010(3) 0.001(2) -0.015(2)
O13 0.086(4) 0.090(4) 0.094(5) -0.011(3) 0.046(3) -0.035(3)
O14 0.046(2) 0.058(3) 0.072(3) 0.024(2) 0.014(2) -0.0002(19)
O15 0.041(2) 0.059(3) 0.044(2) 0.0157(18) 0.0162(17) 0.0108(17)
O16 0.046(2) 0.053(2) 0.048(2) 0.0091(18) 0.0128(18) 0.0053(18)
O17 0.047(2) 0.057(3) 0.055(3) 0.010(2) 0.015(2) -0.0023(18)
O18 0.049(2) 0.048(2) 0.053(3) -0.0022(18) 0.0189(19) 0.0039(17)
O19 0.046(2) 0.060(3) 0.041(2) -0.0052(18) 0.0138(18) 0.0029(18)
O20 0.052(3) 0.065(3) 0.051(3) -0.005(2) 0.013(2) 0.003(2)
C47 0.039(3) 0.047(3) 0.044(3) 0.003(2) 0.013(2) -0.001(2)
C48 0.062(4) 0.052(4) 0.063(4) -0.008(3) 0.012(3) 0.003(3)
C49 0.053(4) 0.039(3) 0.052(4) -0.003(3) 0.004(3) 0.000(2)
C50 0.061(4) 0.051(4) 0.059(4) -0.003(3) -0.004(3) -0.003(3)
C51 0.042(3) 0.061(4) 0.046(3) -0.007(3) 0.013(3) 0.000(3)
C52 0.046(3) 0.054(3) 0.037(3) -0.002(2) 0.017(2) -0.002(2)
C53 0.045(3) 0.040(3) 0.035(3) 0.000(2) 0.012(2) -0.007(2)
C54 0.040(3) 0.042(3) 0.035(3) 0.000(2) 0.015(2) -0.003(2)
C55 0.030(3) 0.043(3) 0.051(3) -0.001(2) 0.011(2) -0.001(2)
C56 0.035(3) 0.041(3) 0.050(3) -0.006(2) 0.014(2) -0.005(2)
C57 0.043(3) 0.043(3) 0.050(3) 0.000(2) 0.018(3) -0.003(2)
C58 0.038(3) 0.041(3) 0.049(3) -0.004(2) 0.015(2) -0.004(2)
C59 0.024(2) 0.048(3) 0.037(3) 0.003(2) 0.009(2) 0.005(2)
C60 0.032(3) 0.042(3) 0.043(3) -0.002(2) 0.012(2) 0.003(2)
C61 0.033(3) 0.052(3) 0.037(3) -0.006(2) 0.009(2) 0.005(2)
C62 0.028(3) 0.044(3) 0.046(3) 0.004(2) 0.012(2) 0.003(2)
C63 0.020(2) 0.045(3) 0.042(3) 0.001(2) 0.004(2) 0.0080(19)
C64 0.023(2) 0.044(3) 0.038(3) 0.002(2) 0.008(2) 0.0049(19)
C65 0.034(3) 0.044(3) 0.044(3) 0.004(2) 0.004(2) 0.005(2)
C66 0.047(3) 0.051(3) 0.036(3) -0.003(2) 0.004(2) 0.007(2)
C67 0.038(3) 0.044(3) 0.047(3) -0.003(2) 0.001(2) 0.003(2)
C68 0.028(3) 0.045(3) 0.048(3) 0.006(2) 0.005(2) 0.004(2)
C69 0.042(3) 0.038(3) 0.064(4) -0.004(3) 0.013(3) -0.002(2)
C70 0.042(3) 0.044(3) 0.063(4) 0.003(3) 0.017(3) 0.000(2)
C71 0.063(4) 0.047(3) 0.058(4) 0.003(3) 0.028(3) -0.007(3)
C72 0.073(5) 0.062(4) 0.047(4) 0.011(3) 0.024(3) 0.010(3)
C73 0.077(10) 0.084(10) 0.057(9) -0.004(7) 0.045(8) 0.002(8)
C74 0.079(9) 0.076(9) 0.060(9) -0.007(7) 0.035(7) 0.007(7)
C75 0.085(5) 0.063(4) 0.036(3) -0.010(3) 0.028(3) -0.013(3)
C76 0.062(4) 0.055(4) 0.036(3) 0.003(3) 0.009(3) -0.004(3)
C77 0.046(3) 0.044(3) 0.062(4) 0.004(3) 0.020(3) 0.003(2)
C78 0.046(3) 0.042(3) 0.045(3) -0.001(2) 0.016(3) -0.001(2)
C79 0.046(3) 0.047(3) 0.042(3) -0.004(2) 0.010(3) -0.004(2)
C80 0.028(3) 0.041(3) 0.054(3) 0.003(2) 0.008(2) 0.001(2)
C81 0.037(3) 0.048(3) 0.048(3) 0.006(2) 0.016(2) -0.004(2)
C82 0.053(4) 0.063(4) 0.050(4) -0.004(3) 0.025(3) -0.008(3)
C83 0.054(4) 0.057(4) 0.047(3) -0.001(3) 0.020(3) -0.009(3)
C84 0.057(4) 0.077(5) 0.044(4) -0.004(3) 0.013(3) -0.003(3)
C85 0.065(5) 0.074(5) 0.051(4) -0.013(3) -0.002(3) 0.006(3)
C86 0.067(5) 0.070(5) 0.062(5) -0.011(4) 0.008(4) -0.003(4)
C87 0.070(5) 0.089(6) 0.091(6) 0.008(5) 0.021(5) -0.020(4)
C88 0.075(6) 0.090(6) 0.074(6) -0.021(5) 0.006(4) -0.010(4)
C89 0.108(8) 0.085(7) 0.137(10) -0.016(6) 0.049(7) -0.040(6)
C90 0.108(7) 0.051(4) 0.110(8) 0.036(5) 0.003(6) -0.026(4)
C91 0.037(3) 0.087(5) 0.064(4) 0.030(4) 0.011(3) -0.009(3)
C92 0.036(3) 0.080(5) 0.049(4) 0.022(3) 0.016(3) 0.008(3)
C93 0.024(3) 0.060(4) 0.045(3) 0.009(3) 0.014(2) 0.011(2)
C94 0.042(3) 0.067(4) 0.037(3) 0.005(3) 0.014(2) 0.013(3)
C95 0.041(3) 0.064(4) 0.046(3) -0.007(3) 0.009(3) 0.012(3)
C96 0.041(3) 0.052(3) 0.048(3) 0.004(3) 0.014(3) 0.010(2)
C97 0.023(2) 0.054(3) 0.044(3) 0.004(2) 0.009(2) 0.011(2)
C98 0.026(3) 0.048(3) 0.048(3) 0.005(2) 0.013(2) 0.012(2)
C99 0.028(3) 0.051(3) 0.042(3) 0.005(2) 0.011(2) 0.005(2)
C100 0.036(3) 0.054(3) 0.045(3) 0.001(3) 0.008(2) 0.003(2)
C101 0.038(3) 0.058(4) 0.043(3) 0.010(3) 0.010(2) 0.007(2)
C102 0.028(3) 0.049(3) 0.048(3) 0.010(2) 0.011(2) 0.010(2)
C103 0.055(4) 0.057(4) 0.043(3) 0.011(3) 0.004(3) -0.003(3)
C104 0.036(3) 0.063(4) 0.067(4) 0.020(3) 0.004(3) -0.003(3)
C105 0.040(3) 0.053(3) 0.062(4) 0.012(3) 0.021(3) 0.007(2)
C106 0.052(4) 0.052(4) 0.067(4) 0.006(3) 0.028(3) 0.011(3)
C107 0.062(4) 0.047(3) 0.057(4) -0.002(3) 0.013(3) 0.006(3)
C108 0.062(4) 0.053(4) 0.044(3) -0.003(3) 0.015(3) -0.004(3)
C109 0.060(4) 0.069(4) 0.046(4) -0.013(3) 0.016(3) 0.011(3)
C110 0.059(4) 0.070(4) 0.050(4) -0.005(3) 0.005(3) -0.006(3)
C111 0.070(5) 0.068(4) 0.045(4) -0.001(3) 0.024(3) 0.006(3)
C112 0.065(4) 0.052(4) 0.041(3) 0.003(3) 0.014(3) 0.003(3)
C113 0.071(5) 0.055(4) 0.040(3) 0.000(3) 0.009(3) -0.004(3)
C114 0.038(3) 0.043(3) 0.045(3) 0.006(2) 0.007(2) -0.002(2)
P6 0.0934(16) 0.138(2) 0.0483(11) -0.0452(12) 0.0390(11) -0.0495(15)
F31 0.076(4) 0.265(9) 0.057(3) -0.005(4) 0.015(3) -0.048(4)
F32 0.167(7) 0.221(8) 0.042(3) -0.031(4) 0.031(3) -0.081(6)
F33 0.130(6) 0.215(8) 0.120(6) -0.034(5) 0.089(5) -0.050(5)
F34 0.073(3) 0.113(4) 0.066(3) -0.039(3) 0.035(2) -0.017(2)
F35 0.148(6) 0.126(5) 0.080(4) -0.031(3) -0.001(4) -0.001(4)
F36 0.251(10) 0.168(7) 0.110(6) -0.099(6) 0.053(6) -0.067(7)
P5 0.0872(14) 0.0639(11) 0.0542(11) -0.0009(8) 0.0282(10) -0.0080(9)
F25 0.118(4) 0.132(5) 0.065(3) -0.008(3) 0.045(3) -0.038(4)
F26 0.124(5) 0.094(4) 0.081(4) -0.017(3) 0.038(3) 0.008(3)
F27 0.158(6) 0.116(4) 0.089(4) -0.029(3) 0.062(4) -0.067(4)
F28 0.131(5) 0.083(4) 0.132(5) -0.036(3) -0.017(4) 0.018(3)
F29 0.104(4) 0.115(4) 0.065(3) 0.002(3) 0.022(3) -0.006(3)
F30 0.139(5) 0.091(3) 0.054(3) -0.004(2) 0.018(3) -0.021(3)
P7 0.134(2) 0.0662(12) 0.0557(12) 0.0075(9) 0.0445(13) 0.0176(12)
F37 0.47(2) 0.211(10) 0.044(3) -0.024(4) 0.042(7) -0.186(12)
F38 0.125(5) 0.085(4) 0.142(6) 0.048(4) 0.022(4) 0.008(3)
F39 0.084(4) 0.213(8) 0.101(5) 0.053(5) 0.002(3) 0.026(4)
F40 0.213(8) 0.083(4) 0.119(5) 0.019(3) 0.111(5) 0.014(4)
F41 0.104(5) 0.109(5) 0.161(6) -0.015(4) 0.026(4) 0.034(4)
F42 0.382(17) 0.104(5) 0.266(12) 0.044(6) 0.270(13) 0.071(8)
P8 0.0853(16) 0.135(2) 0.0452(11) 0.0058(12) 0.0236(10) 0.0306(14)
F43 0.110(5) 0.349(13) 0.065(4) -0.055(6) -0.020(3) 0.110(7)
F44 0.143(8) 0.243(11) 0.210(10) 0.143(9) 0.016(7) 0.005(7)
F45 0.135(5) 0.106(4) 0.095(4) -0.011(3) 0.019(4) 0.037(4)
F46 0.171(7) 0.108(5) 0.135(6) 0.007(4) -0.029(5) -0.019(5)
F47 0.101(5) 0.168(7) 0.127(6) -0.017(5) 0.049(4) 0.028(4)
F48 0.089(4) 0.274(10) 0.094(5) -0.031(5) -0.004(4) 0.063(5)
P1 0.0522(9) 0.0435(8) 0.0521(9) 0.0047(7) 0.0009(7) -0.0103(6)
F1 0.114(4) 0.067(3) 0.061(3) -0.007(2) -0.004(3) -0.012(2)
F2 0.0488(19) 0.0384(17) 0.059(2) 0.0012(14) 0.0092(16) -0.0041(13)
F3 0.082(3) 0.0430(19) 0.059(2) 0.0006(16) 0.008(2) 0.0024(17)
F4 0.088(3) 0.062(2) 0.070(3) 0.016(2) -0.019(2) -0.019(2)
F5 0.050(2) 0.072(3) 0.140(5) 0.033(3) 0.017(3) -0.0030(19)
F6 0.063(2) 0.064(2) 0.073(3) 0.0040(19) 0.023(2) -0.0099(18)
P2 0.0611(10) 0.0544(9) 0.0576(10) -0.0069(7) 0.0262(8) -0.0046(7)
F7 0.071(3) 0.058(2) 0.077(3) -0.0060(19) 0.026(2) -0.0064(18)
F8 0.072(3) 0.072(3) 0.114(4) 0.001(3) 0.006(3) -0.012(2)
F9 0.075(3) 0.059(2) 0.074(3) -0.0075(19) 0.039(2) -0.0037(19)
F10 0.101(4) 0.078(3) 0.078(3) -0.009(2) 0.007(3) 0.010(3)
F11 0.086(3) 0.083(3) 0.089(3) -0.022(2) 0.052(3) -0.026(2)
F12 0.093(3) 0.059(2) 0.123(4) -0.007(2) 0.071(3) 0.000(2)
P4 0.0469(8) 0.0659(10) 0.0313(7) -0.0042(6) 0.0140(6) -0.0139(7)
F19 0.082(3) 0.082(3) 0.066(3) -0.019(2) 0.031(2) -0.007(2)
F20 0.057(2) 0.101(3) 0.045(2) -0.001(2) 0.0039(18) -0.012(2)
F21 0.103(4) 0.087(3) 0.057(3) -0.010(2) 0.030(2) 0.012(3)
F22 0.055(2) 0.110(3) 0.042(2) 0.009(2) 0.0110(17) -0.012(2)
F23 0.075(3) 0.086(3) 0.044(2) 0.0057(19) 0.0194(19) -0.026(2)
F24 0.079(3) 0.085(3) 0.045(2) -0.0037(19) 0.0234(19) -0.037(2)
P3 0.0543(9) 0.0644(10) 0.0360(8) -0.0011(7) 0.0124(7) -0.0009(7)
F13 0.100(3) 0.068(3) 0.065(3) 0.003(2) 0.035(2) 0.002(2)
F14 0.053(2) 0.151(5) 0.043(2) 0.012(2) 0.0114(18) 0.006(2)
F15 0.090(3) 0.076(3) 0.082(3) -0.019(2) 0.034(3) -0.011(2)
F16 0.068(3) 0.088(3) 0.064(3) 0.010(2) 0.000(2) 0.000(2)
F17 0.063(3) 0.095(3) 0.055(2) 0.004(2) 0.0229(19) 0.004(2)
F18 0.079(3) 0.083(3) 0.044(2) 0.0024(18) 0.0270(19) 0.001(2)
N10S 0.160(10) 0.077(5) 0.115(8) 0.004(5) -0.063(7) -0.014(5)
C19S 0.126(9) 0.071(6) 0.123(9) 0.004(6) -0.067(8) -0.017(6)
C20S 0.101(8) 0.104(7) 0.085(7) -0.020(6) -0.022(6) 0.014(6)
N9S 0.094(5) 0.074(4) 0.069(5) -0.011(3) 0.019(4) -0.001(4)
C17S 0.080(5) 0.061(4) 0.061(5) -0.014(3) 0.030(4) -0.003(4)
C18S 0.099(6) 0.062(5) 0.074(5) -0.025(4) 0.020(5) -0.004(4)
N8S 0.060(4) 0.076(4) 0.057(4) 0.000(3) 0.030(3) -0.004(3)
C15S 0.053(4) 0.058(4) 0.037(3) -0.003(3) 0.009(3) -0.004(3)
C16S 0.048(4) 0.083(5) 0.066(5) -0.012(4) 0.015(3) 0.002(3)
N13S 0.076(5) 0.113(6) 0.058(4) -0.027(4) 0.034(4) -0.019(4)
C25S 0.23(2) 0.158(14) 0.117(12) 0.008(10) 0.001(13) 0.106(14)
C26S 0.25(2) 0.50(4) 0.058(8) 0.090(15) -0.021(10) -0.22(3)
N12S 0.092(6) 0.146(8) 0.048(4) -0.020(4) 0.000(4) 0.039(5)
C23S 0.118(9) 0.133(10) 0.076(7) 0.007(6) 0.021(7) 0.008(7)
C24S 0.161(16) 0.28(2) 0.148(16) -0.093(16) 0.031(12) -0.052(16)
N11S 0.230(18) 0.108(10) 0.33(2) 0.007(12) -0.173(18) 0.016(10)
C21S 0.122(10) 0.092(8) 0.103(9) 0.013(6) -0.005(7) 0.037(7)
C22S 0.120(10) 0.125(11) 0.123(11) 0.007(8) 0.003(8) 0.036(8)
N1S 0.075(4) 0.060(4) 0.062(4) 0.006(3) 0.024(3) 0.007(3)
C1S 0.051(4) 0.061(4) 0.052(4) 0.006(3) 0.015(3) 0.009(3)
C2S 0.053(4) 0.068(4) 0.071(5) 0.015(4) 0.018(3) 0.013(3)
N2S 0.041(3) 0.054(3) 0.064(4) -0.003(3) 0.020(3) -0.006(2)
C3S 0.049(4) 0.053(4) 0.065(4) -0.010(3) 0.025(3) -0.015(3)
C4S 0.096(6) 0.084(6) 0.096(7) -0.040(5) 0.057(5) -0.041(5)
N3S 0.068(4) 0.078(4) 0.055(4) 0.009(3) 0.012(3) 0.015(3)
C5S 0.074(5) 0.090(6) 0.052(5) 0.001(4) 0.019(4) -0.016(4)
C6S 0.161(13) 0.184(13) 0.065(7) -0.034(7) 0.027(7) -0.086(11)
N4S 0.202(13) 0.138(9) 0.079(7) 0.020(6) -0.009(7) -0.065(9)
C7S 0.119(9) 0.096(7) 0.082(7) -0.015(6) 0.031(6) -0.023(6)
C8S 0.103(8) 0.103(7) 0.091(7) -0.003(6) 0.045(6) 0.018(6)
N5S 0.094(6) 0.114(6) 0.062(5) -0.001(4) 0.018(4) 0.021(5)
C9S 0.078(6) 0.086(6) 0.063(5) 0.020(4) 0.031(4) 0.023(4)
C10S 0.083(6) 0.092(6) 0.078(6) -0.001(5) 0.015(5) 0.012(5)
N6S 0.098(5) 0.084(5) 0.046(4) -0.004(3) 0.000(4) -0.035(4)
C11S 0.107(8) 0.097(7) 0.102(8) 0.001(6) 0.046(7) -0.008(6)
C12S 0.137(12) 0.190(15) 0.099(10) 0.034(9) -0.006(8) -0.030(10)
N7S 0.045(4) 0.090(6) 0.179(10) -0.038(6) 0.013(5) -0.001(3)
C13S 0.043(4) 0.092(7) 0.140(9) -0.041(6) -0.003(5) 0.001(4)
C14S 0.094(9) 0.109(9) 0.29(2) -0.106(12) -0.006(11) 0.018(7)
C73A 0.035(9) 0.071(13) 0.027(9) 0.012(8) 0.010(7) 0.006(8)
C74A 0.049(11) 0.042(11) 0.034(9) -0.005(7) 0.027(8) -0.015(8)

loop_
_atom_type_symbol
_atom_type_description
_atom_type_scat_dispersion_real
_atom_type_scat_dispersion_imag
_atom_type_scat_source
C C 0.0181 0.0091 'International Tables Vol C Tables 4.2.6.8 and 6.1.1.4'
H H 0.0000 0.0000 'International Tables Vol C Tables 4.2.6.8 and 6.1.1.4'
F F 0.0727 0.0534 'International Tables Vol C Tables 4.2.6.8 and 6.1.1.4'
N N 0.0311 0.0180 'International Tables Vol C Tables 4.2.6.8 and 6.1.1.4'
O O 0.0492 0.0322 'International Tables Vol C Tables 4.2.6.8 and 6.1.1.4'
P P 0.2955 0.4335 'International Tables Vol C Tables 4.2.6.8 and 6.1.1.4'
Pt Pt -4.5932 6.9264 'International Tables Vol C Tables 4.2.6.8 and 6.1.1.4'
S S 0.3331 0.5567 'International Tables Vol C Tables 4.2.6.8 and 6.1.1.4'

loop_
_geom_angle_atom_site_label_1
_geom_angle_atom_site_label_2
_geom_angle_atom_site_label_3
_geom_angle
N1 Pt1 N2 83.81(17)
N3 Pt1 N1 177.87(16)
N3 Pt1 N2 94.25(17)
N12 Pt1 N1 92.89(16)
N12 Pt1 N2 176.70(16)
N12 Pt1 N3 89.04(16)
N6 Pt2 N7 92.28(17)
N6 Pt2 N8 175.10(18)
N6 Pt2 N9 88.11(17)
N7 Pt2 N8 83.30(18)
N9 Pt2 N7 179.1(2)
N9 Pt2 N8 96.29(18)
Pt1 N1 H1A 109.8
Pt1 N1 H1B 109.8
H1A N1 H1B 108.3
C1 N1 Pt1 109.2(3)
C1 N1 H1A 109.8
C1 N1 H1B 109.8
Pt1 N2 H2A 109.8
Pt1 N2 H2B 109.8
H2A N2 H2B 108.3
C2 N2 Pt1 109.2(3)
C2 N2 H2A 109.8
C2 N2 H2B 109.8
C3 N3 Pt1 119.7(4)
C3 N3 C7 118.3(5)
C7 N3 Pt1 121.9(4)
C10 N4 C13 118.5(6)
C11 N4 C10 120.8(5)
C11 N4 C13 120.2(5)
C14 N5 C13 118.6(5)
C18 N5 C13 119.4(5)
C18 N5 C14 121.9(5)
C21 N6 Pt2 119.3(4)
C21 N6 C22 119.6(4)
C22 N6 Pt2 121.1(4)
Pt2 N7 H7A 109.9
Pt2 N7 H7B 109.9
H7A N7 H7B 108.3
C24 N7 Pt2 109.1(3)
C24 N7 H7A 109.9
C24 N7 H7B 109.9
Pt2 N8 H8A 109.9
Pt2 N8 H8B 109.9
H8A N8 H8B 108.3
C25 N8 Pt2 108.9(3)
C25 N8 H8A 109.9
C25 N8 H8B 109.9
C26 N9 Pt2 120.0(4)
C26 N9 C30 119.0(5)
C30 N9 Pt2 120.5(4)
C33 N10 C36 119.0(4)
C34 N10 C33 121.1(5)
C34 N10 C36 119.7(4)
C37 N11 C36 119.5(4)
C41 N11 C36 119.4(4)
C41 N11 C37 121.0(4)
C44 N12 Pt1 121.0(3)
C45 N12 Pt1 120.3(3)
C45 N12 C44 118.7(4)
N1 C1 H1C 110.1
N1 C1 H1D 110.1
N1 C1 C2 108.0(4)
H1C C1 H1D 108.4
C2 C1 H1C 110.1
C2 C1 H1D 110.1
N2 C2 C1 107.9(4)
N2 C2 H2C 110.1
N2 C2 H2D 110.1
C1 C2 H2C 110.1
C1 C2 H2D 110.1
H2C C2 H2D 108.4
N3 C3 H3 118.9
N3 C3 C4 122.2(5)
C4 C3 H3 118.9
C3 C4 H4 119.6
C3 C4 C5 120.7(5)
C5 C4 H4 119.6
C4 C5 C6 116.0(5)
C4 C5 C8 120.4(5)
C6 C5 C8 123.5(5)
C5 C6 H6 119.9
C7 C6 C5 120.3(5)
C7 C6 H6 119.9
N3 C7 C6 122.2(5)
N3 C7 H7 118.9
C6 C7 H7 118.9
C9 C8 C5 119.9(5)
C12 C8 C5 123.1(5)
C12 C8 C9 117.0(5)
C8 C9 H9 119.5
C10 C9 C8 121.0(6)
C10 C9 H9 119.5
N4 C10 C9 119.4(6)
N4 C10 H10 120.3
C9 C10 H10 120.3
N4 C11 H11 119.4
N4 C11 C12 121.1(6)
C12 C11 H11 119.4
C8 C12 H12 119.7
C11 C12 C8 120.6(6)
C11 C12 H12 119.7
N4 C13 N5 108.5(4)
N4 C13 H13A 110.0
N4 C13 H13B 110.0
N5 C13 H13A 110.0
N5 C13 H13B 110.0
H13A C13 H13B 108.4
N5 C14 H14 120.0
N5 C14 C15 120.1(6)
C15 C14 H14 120.0
C14 C15 H15 120.3
C14 C15 C16 119.4(5)
C16 C15 H15 120.3
C15 C16 C17 118.8(5)
C15 C16 C19 120.6(5)
C17 C16 C19 120.6(5)
C16 C17 H17 120.3
C18 C17 C16 119.4(6)
C18 C17 H17 120.3
N5 C18 C17 120.3(5)
N5 C18 H18 119.8
C17 C18 H18 119.8
C20 C19 C16 119.9(5)
C23 C19 C16 122.2(5)
C23 C19 C20 117.9(5)
C19 C20 H20 120.4
C21 C20 C19 119.1(5)
C21 C20 H20 120.4
N6 C21 C20 122.4(5)
N6 C21 H21 118.8
C20 C21 H21 118.8
N6 C22 H22 119.6
N6 C22 C23 120.8(5)
C23 C22 H22 119.6
C19 C23 H23 120.0
C22 C23 C19 120.1(5)
C22 C23 H23 120.0
N7 C24 H24A 110.3
N7 C24 H24B 110.3
N7 C24 C25 107.2(5)
H24A C24 H24B 108.5
C25 C24 H24A 110.3
C25 C24 H24B 110.3
N8 C25 C24 106.9(5)
N8 C25 H25A 110.3
N8 C25 H25B 110.3
C24 C25 H25A 110.3
C24 C25 H25B 110.3
H25A C25 H25B 108.6
N9 C26 H26 119.1
N9 C26 C27 121.8(5)
C27 C26 H26 119.1
C26 C27 H27 119.8
C26 C27 C28 120.3(6)
C28 C27 H27 119.8
C27 C28 C29 116.3(5)
C27 C28 C31 121.3(5)
C29 C28 C31 122.3(5)
C28 C29 H29 119.7
C30 C29 C28 120.6(5)
C30 C29 H29 119.7
N9 C30 C29 121.9(5)
N9 C30 H30 119.0
C29 C30 H30 119.0
C32 C31 C28 121.5(5)
C35 C31 C28 121.9(5)
C35 C31 C32 116.6(5)
C31 C32 H32 119.6
C33 C32 C31 120.8(5)
C33 C32 H32 119.6
N10 C33 C32 120.3(5)
N10 C33 H33 119.9
C32 C33 H33 119.9
N10 C34 H34 119.8
N10 C34 C35 120.3(5)
C35 C34 H34 119.8
C31 C35 H35 119.5
C34 C35 C31 120.9(5)
C34 C35 H35 119.5
N10 C36 H36A 109.9
N10 C36 H36B 109.9
N11 C36 N10 108.9(4)
N11 C36 H36A 109.9
N11 C36 H36B 109.9
H36A C36 H36B 108.3
N11 C37 H37 119.9
N11 C37 C38 120.2(5)
C38 C37 H37 119.9
C37 C38 H38 119.8
C37 C38 C39 120.5(5)
C39 C38 H38 119.8
C38 C39 C40 117.6(5)
C38 C39 C42 121.8(5)
C40 C39 C42 120.6(4)
C39 C40 H40 120.1
C41 C40 C39 119.9(5)
C41 C40 H40 120.1
N11 C41 C40 120.9(5)
N11 C41 H41 119.6
C40 C41 H41 119.6
C43 C42 C39 121.6(5)
C46 C42 C39 122.0(5)
C46 C42 C43 116.4(5)
C42 C43 H43 119.7
C44 C43 C42 120.5(5)
C44 C43 H43 119.7
N12 C44 C43 121.4(5)
N12 C44 H44 119.3
C43 C44 H44 119.3
N12 C45 H45 118.9
N12 C45 C46 122.3(5)
C46 C45 H45 118.9
C42 C46 H46 119.6
C45 C46 C42 120.7(5)
C45 C46 H46 119.6
C48 S1 C47 94.2(3)
C49 S2 C47 94.5(3)
C79 S3 C80 94.5(3)
C80 S4 C78 94.0(3)
C82 S5 C81 94.8(3)
C83 S6 C81 94.9(3)
C113 S7 C114 94.3(3)
C112 S8 C114 94.8(3)
C50 O1 C51 112.5(5)
C52 O2 C53 113.2(4)
C55 O3 C54 113.7(4)
C57 O4 C56 116.1(4)
C59 O5 C58 118.3(4)
C68 O6 C69 118.2(5)
C70 O7 C71 113.4(5)
C72 O8 C73 112.5(6)
C72 O8 C73A 122.0(9)
C75 O9 C74 119.4(7)
C75 O9 C74A 102.0(7)
C77 O10 C76 111.7(5)
C85 O11 C84 110.3(6)
C87 O12 C86 106.8(6)
C89 O13 C88 116.6(8)
C91 O14 C90 115.1(6)
C93 O15 C92 117.6(5)
C102 O16 C103 118.8(5)
C104 O17 C105 115.4(5)
C106 O18 C107 111.6(5)
C108 O19 C109 114.3(5)
C111 O20 C110 110.8(5)
S1 C47 S2 114.9(3)
C81 C47 S1 123.1(5)
C81 C47 S2 122.0(5)
S1 C48 H48 120.3
C49 C48 S1 119.4(6)
C49 C48 H48 120.3
C48 C49 S2 117.0(5)
C48 C49 C50 125.1(6)
C50 C49 S2 117.8(5)
O1 C50 C49 113.0(5)
O1 C50 H50A 109.0
O1 C50 H50B 109.0
C49 C50 H50A 109.0
C49 C50 H50B 109.0
H50A C50 H50B 107.8
O1 C51 H51A 109.6
O1 C51 H51B 109.6
O1 C51 C52 110.4(5)
H51A C51 H51B 108.1
C52 C51 H51A 109.6
C52 C51 H51B 109.6
O2 C52 C51 108.9(5)
O2 C52 H52A 109.9
O2 C52 H52B 109.9
C51 C52 H52A 109.9
C51 C52 H52B 109.9
H52A C52 H52B 108.3
O2 C53 H53A 109.0
O2 C53 H53B 109.0
O2 C53 C54 112.9(4)
H53A C53 H53B 107.8
C54 C53 H53A 109.0
C54 C53 H53B 109.0
O3 C54 C53 107.4(4)
O3 C54 H54A 110.2
O3 C54 H54B 110.2
C53 C54 H54A 110.2
C53 C54 H54B 110.2
H54A C54 H54B 108.5
O3 C55 H55A 110.3
O3 C55 H55B 110.3
O3 C55 C56 107.2(5)
H55A C55 H55B 108.5
C56 C55 H55A 110.3
C56 C55 H55B 110.3
O4 C56 C55 108.1(4)
O4 C56 H56A 110.1
O4 C56 H56B 110.1
C55 C56 H56A 110.1
C55 C56 H56B 110.1
H56A C56 H56B 108.4
O4 C57 H57A 108.7
O4 C57 H57B 108.7
O4 C57 C58 114.1(5)
H57A C57 H57B 107.6
C58 C57 H57A 108.7
C58 C57 H57B 108.7
O5 C58 C57 108.4(5)
O5 C58 H58A 110.0
O5 C58 H58B 110.0
C57 C58 H58A 110.0
C57 C58 H58B 110.0
H58A C58 H58B 108.4
O5 C59 C60 124.9(5)
O5 C59 C64 114.2(5)
C60 C59 C64 120.8(5)
C59 C60 H60 120.2
C59 C60 C61 119.5(5)
C61 C60 H60 120.2
C60 C61 H61 119.2
C62 C61 C60 121.6(5)
C62 C61 H61 119.2
C61 C62 H62 120.0
C61 C62 C63 119.9(5)
C63 C62 H62 120.0
C62 C63 C64 119.6(5)
C62 C63 C68 122.3(5)
C64 C63 C68 118.1(5)
C59 C64 C63 118.5(5)
C59 C64 C65 121.9(5)
C63 C64 C65 119.5(5)
C64 C65 H65 120.1
C66 C65 C64 119.8(5)
C66 C65 H65 120.1
C65 C66 H66 119.2
C65 C66 C67 121.6(6)
C67 C66 H66 119.2
C66 C67 H67 119.9
C68 C67 C66 120.3(5)
C68 C67 H67 119.9
O6 C68 C63 114.0(5)
O6 C68 C67 125.3(5)
C67 C68 C63 120.7(5)
O6 C69 H69A 110.4
O6 C69 H69B 110.4
O6 C69 C70 106.8(5)
H69A C69 H69B 108.6
C70 C69 H69A 110.4
C70 C69 H69B 110.4
O7 C70 C69 108.6(5)
O7 C70 H70A 110.0
O7 C70 H70B 110.0
C69 C70 H70A 110.0
C69 C70 H70B 110.0
H70A C70 H70B 108.4
O7 C71 H71A 110.1
O7 C71 H71B 110.1
O7 C71 C72 108.1(5)
H71A C71 H71B 108.4
C72 C71 H71A 110.1
C72 C71 H71B 110.1
O8 C72 C71 112.1(5)
O8 C72 H72A 109.2
O8 C72 H72B 109.2
C71 C72 H72A 109.2
C71 C72 H72B 109.2
H72A C72 H72B 107.9
O8 C73 H73A 109.8
O8 C73 H73B 109.8
H73A C73 H73B 108.2
C74 C73 O8 109.5(10)
C74 C73 H73A 109.8
C74 C73 H73B 109.8
O9 C74 C73 102.4(11)
O9 C74 H74A 111.3
O9 C74 H74B 111.3
C73 C74 H74A 111.3
C73 C74 H74B 111.3
H74A C74 H74B 109.2
O9 C75 H75A 109.8
O9 C75 H75B 109.8
O9 C75 C76 109.3(5)
H75A C75 H75B 108.3
C76 C75 H75A 109.8
C76 C75 H75B 109.8
O10 C76 C75 108.4(6)
O10 C76 H76A 110.0
O10 C76 H76B 110.0
C75 C76 H76A 110.0
C75 C76 H76B 110.0
H76A C76 H76B 108.4
O10 C77 H77A 109.0
O10 C77 H77B 109.0
O10 C77 C78 113.1(5)
H77A C77 H77B 107.8
C78 C77 H77A 109.0
C78 C77 H77B 109.0
C77 C78 S4 116.7(5)
C79 C78 S4 117.3(5)
C79 C78 C77 125.9(6)
S3 C79 H79 121.0
C78 C79 S3 118.0(5)
C78 C79 H79 121.0
S3 C80 S4 114.4(3)
C114 C80 S3 122.6(4)
C114 C80 S4 123.0(4)
S5 C81 S6 114.3(3)
C47 C81 S5 124.0(5)
C47 C81 S6 121.7(5)
S5 C82 H82 120.3
C83 C82 S5 119.3(5)
C83 C82 H82 120.3
C82 C83 S6 116.6(5)
C82 C83 C84 126.5(6)
C84 C83 S6 116.9(5)
O11 C84 C83 108.8(6)
O11 C84 H84A 109.9
O11 C84 H84B 109.9
C83 C84 H84A 109.9
C83 C84 H84B 109.9
H84A C84 H84B 108.3
O11 C85 H85A 109.8
O11 C85 H85B 109.8
O11 C85 C86 109.5(7)
H85A C85 H85B 108.2
C86 C85 H85A 109.8
C86 C85 H85B 109.8
O12 C86 C85 110.8(6)
O12 C86 H86A 109.5
O12 C86 H86B 109.5
C85 C86 H86A 109.5
C85 C86 H86B 109.5
H86A C86 H86B 108.1
O12 C87 H87A 110.2
O12 C87 H87B 110.2
H87A C87 H87B 108.5
C88 C87 O12 107.5(8)
C88 C87 H87A 110.2
C88 C87 H87B 110.2
O13 C88 H88A 109.1
O13 C88 H88B 109.1
C87 C88 O13 112.4(8)
C87 C88 H88A 109.1
C87 C88 H88B 109.1
H88A C88 H88B 107.9
O13 C89 H89A 109.7
O13 C89 H89B 109.7
O13 C89 C90 110.0(8)
H89A C89 H89B 108.2
C90 C89 H89A 109.7
C90 C89 H89B 109.7
O14 C90 C89 114.8(7)
O14 C90 H90A 108.6
O14 C90 H90B 108.6
C89 C90 H90A 108.6
C89 C90 H90B 108.6
H90A C90 H90B 107.5
O14 C91 H91A 110.0
O14 C91 H91B 110.0
O14 C91 C92 108.6(5)
H91A C91 H91B 108.4
C92 C91 H91A 110.0
C92 C91 H91B 110.0
O15 C92 C91 106.1(6)
O15 C92 H92A 110.5
O15 C92 H92B 110.5
C91 C92 H92A 110.5
C91 C92 H92B 110.5
H92A C92 H92B 108.7
O15 C93 C98 113.7(5)
C94 C93 O15 126.3(5)
C94 C93 C98 120.0(6)
C93 C94 H94 119.8
C93 C94 C95 120.3(6)
C95 C94 H94 119.8
C94 C95 H95 119.0
C96 C95 C94 121.9(6)
C96 C95 H95 119.0
C95 C96 H96 120.4
C95 C96 C97 119.1(6)
C97 C96 H96 120.4
C96 C97 C102 121.6(5)
C98 C97 C96 120.0(5)
C98 C97 C102 118.4(5)
C97 C98 C93 118.6(5)
C97 C98 C99 120.0(5)
C99 C98 C93 121.4(5)
C98 C99 H99 120.0
C100 C99 C98 120.0(6)
C100 C99 H99 120.0
C99 C100 H100 119.6
C99 C100 C101 120.8(6)
C101 C100 H100 119.6
C100 C101 H101 119.9
C102 C101 C100 120.2(6)
C102 C101 H101 119.9
O16 C102 C97 113.8(5)
O16 C102 C101 125.7(5)
C101 C102 C97 120.5(5)
O16 C103 H10A 109.8
O16 C103 H10B 109.8
O16 C103 C104 109.5(6)
H10A C103 H10B 108.2
C104 C103 H10A 109.8
C104 C103 H10B 109.8
O17 C104 C103 115.6(5)
O17 C104 H10C 108.4
O17 C104 H10D 108.4
C103 C104 H10C 108.4
C103 C104 H10D 108.4
H10C C104 H10D 107.4
O17 C105 H10E 109.9
O17 C105 H10F 109.9
O17 C105 C106 109.0(5)
H10E C105 H10F 108.3
C106 C105 H10E 109.9
C106 C105 H10F 109.9
O18 C106 C105 107.5(5)
O18 C106 H10G 110.2
O18 C106 H10H 110.2
C105 C106 H10G 110.2
C105 C106 H10H 110.2
H10G C106 H10H 108.5
O18 C107 H10I 110.3
O18 C107 H10J 110.3
O18 C107 C108 107.1(5)
H10I C107 H10J 108.5
C108 C107 H10I 110.3
C108 C107 H10J 110.3
O19 C108 C107 114.8(5)
O19 C108 H10K 108.6
O19 C108 H10L 108.6
C107 C108 H10K 108.6
C107 C108 H10L 108.6
H10K C108 H10L 107.6
O19 C109 H10M 109.7
O19 C109 H10N 109.7
O19 C109 C110 110.0(5)
H10M C109 H10N 108.2
C110 C109 H10M 109.7
C110 C109 H10N 109.7
O20 C110 C109 109.6(6)
O20 C110 H11A 109.7
O20 C110 H11B 109.7
C109 C110 H11A 109.7
C109 C110 H11B 109.7
H11A C110 H11B 108.2
O20 C111 H11C 109.0
O20 C111 H11D 109.0
O20 C111 C112 112.9(5)
H11C C111 H11D 107.8
C112 C111 H11C 109.0
C112 C111 H11D 109.0
C111 C112 S8 116.5(5)
C113 C112 S8 116.5(5)
C113 C112 C111 127.0(6)
S7 C113 H113 120.5
C112 C113 S7 118.9(5)
C112 C113 H113 120.5
S7 C114 S8 114.1(3)
C80 C114 S7 124.0(5)
C80 C114 S8 121.8(4)
F31 P6 F32 90.3(4)
F31 P6 F33 177.0(5)
F31 P6 F34 90.0(3)
F31 P6 F35 89.2(4)
F32 P6 F34 179.5(4)
F32 P6 F35 89.6(4)
F33 P6 F32 89.2(4)
F33 P6 F34 90.6(4)
F33 P6 F35 87.9(4)
F35 P6 F34 90.0(3)
F36 P6 F31 91.6(5)
F36 P6 F32 90.4(5)
F36 P6 F33 91.4(5)
F36 P6 F34 90.0(4)
F36 P6 F35 179.2(5)
F25 P5 F26 90.6(3)
F25 P5 F27 178.7(3)
F25 P5 F30 89.1(3)
F26 P5 F27 88.5(4)
F26 P5 F30 87.2(3)
F27 P5 F30 90.0(3)
F28 P5 F25 92.0(4)
F28 P5 F26 176.8(4)
F28 P5 F27 88.9(4)
F28 P5 F30 91.1(3)
F29 P5 F25 91.1(3)
F29 P5 F26 91.8(3)
F29 P5 F27 89.9(3)
F29 P5 F28 89.9(3)
F29 P5 F30 179.0(4)
F37 P7 F38 89.7(4)
F37 P7 F39 176.8(8)
F37 P7 F40 89.8(5)
F37 P7 F41 93.6(7)
F37 P7 F42 91.2(7)
F39 P7 F38 90.0(4)
F39 P7 F40 90.4(4)
F39 P7 F42 85.7(6)
F40 P7 F38 179.1(4)
F40 P7 F42 91.5(4)
F41 P7 F38 91.4(4)
F41 P7 F39 89.6(4)
F41 P7 F40 89.4(4)
F41 P7 F42 175.2(7)
F42 P7 F38 87.7(4)
F43 P8 F45 178.1(4)
F43 P8 F46 89.0(6)
F43 P8 F47 88.3(4)
F43 P8 F48 90.8(4)
F44 P8 F43 88.7(6)
F44 P8 F45 91.7(6)
F44 P8 F46 176.3(7)
F44 P8 F47 91.2(5)
F44 P8 F48 92.0(6)
F45 P8 F46 90.5(4)
F45 P8 F48 87.4(4)
F47 P8 F45 93.5(4)
F47 P8 F46 91.6(5)
F47 P8 F48 176.7(6)
F48 P8 F46 85.2(5)
F1 P1 F2 89.1(2)
F1 P1 F6 89.1(3)
F2 P1 F6 88.1(2)
F3 P1 F1 176.9(3)
F3 P1 F2 90.8(2)
F3 P1 F4 89.3(2)
F3 P1 F6 87.8(2)
F4 P1 F1 90.7(3)
F4 P1 F2 178.1(3)
F4 P1 F6 90.0(3)
F5 P1 F1 89.8(3)
F5 P1 F2 91.1(2)
F5 P1 F3 93.4(3)
F5 P1 F4 90.8(3)
F5 P1 F6 178.6(3)
F7 P2 F8 90.4(3)
F9 P2 F7 179.6(3)
F9 P2 F8 89.4(3)
F9 P2 F11 89.6(2)
F9 P2 F12 90.9(2)
F10 P2 F7 89.8(3)
F10 P2 F8 178.8(3)
F10 P2 F9 90.4(3)
F10 P2 F11 89.6(3)
F10 P2 F12 90.5(3)
F11 P2 F7 90.1(2)
F11 P2 F8 89.2(3)
F12 P2 F7 89.4(2)
F12 P2 F8 90.7(3)
F12 P2 F11 179.5(3)
F19 P4 F20 90.4(3)
F19 P4 F22 88.6(3)
F19 P4 F23 90.3(3)
F19 P4 F24 88.9(3)
F20 P4 F22 179.0(3)
F20 P4 F24 89.9(2)
F21 P4 F19 179.2(3)
F21 P4 F20 90.3(3)
F21 P4 F22 90.6(3)
F21 P4 F23 89.6(3)
F21 P4 F24 91.2(3)
F23 P4 F20 90.6(2)
F23 P4 F22 89.8(2)
F23 P4 F24 179.2(2)
F24 P4 F22 89.8(2)
F13 P3 F17 89.4(3)
F14 P3 F13 89.5(3)
F14 P3 F17 89.7(2)
F15 P3 F13 179.4(3)
F15 P3 F14 91.0(3)
F15 P3 F16 90.4(3)
F15 P3 F17 90.2(3)
F15 P3 F18 90.8(3)
F16 P3 F13 89.1(3)
F16 P3 F14 178.5(3)
F16 P3 F17 89.6(3)
F18 P3 F13 89.6(2)
F18 P3 F14 90.3(2)
F18 P3 F16 90.4(3)
F18 P3 F17 179.0(3)
N10S C19S C20S 174.9(17)
C19S C20S H20A 109.5
C19S C20S H20B 109.5
C19S C20S H20C 109.5
H20A C20S H20B 109.5
H20A C20S H20C 109.5
H20B C20S H20C 109.5
N9S C17S C18S 179.1(9)
C17S C18S H18A 109.5
C17S C18S H18B 109.5
C17S C18S H18C 109.5
H18A C18S H18B 109.5
H18A C18S H18C 109.5
H18B C18S H18C 109.5
N8S C15S C16S 179.3(8)
C15S C16S H16A 109.5
C15S C16S H16B 109.5
C15S C16S H16C 109.5
H16A C16S H16B 109.5
H16A C16S H16C 109.5
H16B C16S H16C 109.5
N13S C25S C26S 159(2)
C25S C26S H26A 109.5
C25S C26S H26B 109.5
C25S C26S H26C 109.5
H26A C26S H26B 109.5
H26A C26S H26C 109.5
H26B C26S H26C 109.5
N12S C23S C24S 175.5(15)
C23S C24S H24C 109.5
C23S C24S H24D 109.5
C23S C24S H24E 109.5
H24C C24S H24D 109.5
H24C C24S H24E 109.5
H24D C24S H24E 109.5
N11S C21S C22S 176(2)
C21S C22S H22A 109.5
C21S C22S H22B 109.5
C21S C22S H22C 109.5
H22A C22S H22B 109.5
H22A C22S H22C 109.5
H22B C22S H22C 109.5
N1S C1S C2S 179.6(8)
C1S C2S H2SA 109.5
C1S C2S H2SB 109.5
C1S C2S H2SC 109.5
H2SA C2S H2SB 109.5
H2SA C2S H2SC 109.5
H2SB C2S H2SC 109.5
N2S C3S C4S 179.3(8)
C3S C4S H4SA 109.5
C3S C4S H4SB 109.5
C3S C4S H4SC 109.5
H4SA C4S H4SB 109.5
H4SA C4S H4SC 109.5
H4SB C4S H4SC 109.5
N3S C5S C6S 177.4(11)
C5S C6S H6SA 109.5
C5S C6S H6SB 109.5
C5S C6S H6SC 109.5
H6SA C6S H6SB 109.5
H6SA C6S H6SC 109.5
H6SB C6S H6SC 109.5
N4S C7S C8S 178.8(13)
C7S C8S H8SA 109.5
C7S C8S H8SB 109.5
C7S C8S H8SC 109.5
H8SA C8S H8SB 109.5
H8SA C8S H8SC 109.5
H8SB C8S H8SC 109.5
N5S C9S C10S 178.6(10)
C9S C10S H10O 109.5
C9S C10S H10P 109.5
C9S C10S H10Q 109.5
H10O C10S H10P 109.5
H10O C10S H10Q 109.5
H10P C10S H10Q 109.5
N6S C11S C12S 172.5(13)
C11S C12S H12A 109.5
C11S C12S H12B 109.5
C11S C12S H12C 109.5
H12A C12S H12B 109.5
H12A C12S H12C 109.5
H12B C12S H12C 109.5
N7S C13S C14S 177.7(14)
C13S C14S H14A 109.5
C13S C14S H14B 109.5
C13S C14S H14C 109.5
H14A C14S H14B 109.5
H14A C14S H14C 109.5
H14B C14S H14C 109.5
O8 C73A H73C 111.5
O8 C73A H73D 111.5
O8 C73A C74A 101.4(12)
H73C C73A H73D 109.3
C74A C73A H73C 111.5
C74A C73A H73D 111.5
O9 C74A H74C 110.7
O9 C74A H74D 110.7
C73A C74A O9 105.4(12)
C73A C74A H74C 110.7
C73A C74A H74D 110.7
H74C C74A H74D 108.8

loop_
_geom_bond_atom_site_label_1
_geom_bond_atom_site_label_2
_geom_bond_distance
Pt1 N1 2.036(4)
Pt1 N2 2.038(4)
Pt1 N3 2.028(4)
Pt1 N12 2.027(4)
Pt2 N6 2.022(4)
Pt2 N7 2.031(4)
Pt2 N8 2.039(4)
Pt2 N9 2.024(4)
N1 H1A 0.9200
N1 H1B 0.9200
N1 C1 1.485(7)
N2 H2A 0.9200
N2 H2B 0.9200
N2 C2 1.499(7)
N3 C3 1.325(7)
N3 C7 1.333(7)
N4 C10 1.356(9)
N4 C11 1.336(9)
N4 C13 1.463(7)
N5 C13 1.486(7)
N5 C14 1.352(8)
N5 C18 1.333(8)
N6 C21 1.339(7)
N6 C22 1.351(7)
N7 H7A 0.9200
N7 H7B 0.9200
N7 C24 1.479(7)
N8 H8A 0.9200
N8 H8B 0.9200
N8 C25 1.485(8)
N9 C26 1.333(8)
N9 C30 1.340(7)
N10 C33 1.357(7)
N10 C34 1.334(7)
N10 C36 1.475(6)
N11 C36 1.469(6)
N11 C37 1.357(7)
N11 C41 1.345(7)
N12 C44 1.351(7)
N12 C45 1.337(7)
C1 H1C 0.9900
C1 H1D 0.9900
C1 C2 1.506(8)
C2 H2C 0.9900
C2 H2D 0.9900
C3 H3 0.9500
C3 C4 1.370(8)
C4 H4 0.9500
C4 C5 1.382(8)
C5 C6 1.389(8)
C5 C8 1.472(7)
C6 H6 0.9500
C6 C7 1.371(8)
C7 H7 0.9500
C8 C9 1.403(8)
C8 C12 1.383(8)
C9 H9 0.9500
C9 C10 1.371(9)
C10 H10 0.9500
C11 H11 0.9500
C11 C12 1.364(8)
C12 H12 0.9500
C13 H13A 0.9900
C13 H13B 0.9900
C14 H14 0.9500
C14 C15 1.373(8)
C15 H15 0.9500
C15 C16 1.396(8)
C16 C17 1.398(8)
C16 C19 1.475(7)
C17 H17 0.9500
C17 C18 1.375(8)
C18 H18 0.9500
C19 C20 1.401(7)
C19 C23 1.395(8)
C20 H20 0.9500
C20 C21 1.376(8)
C21 H21 0.9500
C22 H22 0.9500
C22 C23 1.386(8)
C23 H23 0.9500
C24 H24A 0.9900
C24 H24B 0.9900
C24 C25 1.506(8)
C25 H25A 0.9900
C25 H25B 0.9900
C26 H26 0.9500
C26 C27 1.382(8)
C27 H27 0.9500
C27 C28 1.387(8)
C28 C29 1.403(8)
C28 C31 1.461(7)
C29 H29 0.9500
C29 C30 1.362(8)
C30 H30 0.9500
C31 C32 1.404(8)
C31 C35 1.398(7)
C32 H32 0.9500
C32 C33 1.360(8)
C33 H33 0.9500
C34 H34 0.9500
C34 C35 1.369(8)
C35 H35 0.9500
C36 H36A 0.9900
C36 H36B 0.9900
C37 H37 0.9500
C37 C38 1.374(7)
C38 H38 0.9500
C38 C39 1.402(7)
C39 C40 1.404(7)
C39 C42 1.481(7)
C40 H40 0.9500
C40 C41 1.377(7)
C41 H41 0.9500
C42 C43 1.398(7)
C42 C46 1.388(8)
C43 H43 0.9500
C43 C44 1.382(7)
C44 H44 0.9500
C45 H45 0.9500
C45 C46 1.372(8)
C46 H46 0.9500
S1 C47 1.750(6)
S1 C48 1.741(7)
S2 C47 1.766(6)
S2 C49 1.752(7)
S3 C79 1.749(6)
S3 C80 1.758(6)
S4 C78 1.771(6)
S4 C80 1.759(5)
S5 C81 1.763(6)
S5 C82 1.727(7)
S6 C81 1.767(6)
S6 C83 1.757(7)
S7 C113 1.738(7)
S7 C114 1.756(6)
S8 C112 1.751(7)
S8 C114 1.759(6)
O1 C50 1.419(8)
O1 C51 1.426(8)
O2 C52 1.431(7)
O2 C53 1.434(7)
O3 C54 1.424(6)
O3 C55 1.421(7)
O4 C56 1.420(7)
O4 C57 1.419(7)
O5 C58 1.432(7)
O5 C59 1.369(7)
O6 C68 1.364(7)
O6 C69 1.435(7)
O7 C70 1.416(7)
O7 C71 1.419(8)
O8 C72 1.427(8)
O8 C73 1.481(11)
O8 C73A 1.436(13)
O9 C74 1.450(11)
O9 C75 1.425(9)
O9 C74A 1.494(12)
O10 C76 1.423(7)
O10 C77 1.422(7)
O11 C84 1.421(9)
O11 C85 1.419(8)
O12 C86 1.432(10)
O12 C87 1.429(9)
O13 C88 1.470(11)
O13 C89 1.394(11)
O14 C90 1.457(10)
O14 C91 1.415(9)
O15 C92 1.441(7)
O15 C93 1.364(7)
O16 C102 1.370(7)
O16 C103 1.445(7)
O17 C104 1.420(8)
O17 C105 1.425(8)
O18 C106 1.414(8)
O18 C107 1.429(8)
O19 C108 1.420(8)
O19 C109 1.425(8)
O20 C110 1.432(8)
O20 C111 1.423(8)
C47 C81 1.327(9)
C48 H48 0.9500
C48 C49 1.316(10)
C49 C50 1.514(9)
C50 H50A 0.9900
C50 H50B 0.9900
C51 H51A 0.9900
C51 H51B 0.9900
C51 C52 1.497(9)
C52 H52A 0.9900
C52 H52B 0.9900
C53 H53A 0.9900
C53 H53B 0.9900
C53 C54 1.490(8)
C54 H54A 0.9900
C54 H54B 0.9900
C55 H55A 0.9900
C55 H55B 0.9900
C55 C56 1.499(8)
C56 H56A 0.9900
C56 H56B 0.9900
C57 H57A 0.9900
C57 H57B 0.9900
C57 C58 1.502(8)
C58 H58A 0.9900
C58 H58B 0.9900
C59 C60 1.385(8)
C59 C64 1.417(8)
C60 H60 0.9500
C60 C61 1.402(8)
C61 H61 0.9500
C61 C62 1.364(8)
C62 H62 0.9500
C62 C63 1.421(8)
C63 C64 1.421(8)
C63 C68 1.426(8)
C64 C65 1.431(8)
C65 H65 0.9500
C65 C66 1.357(8)
C66 H66 0.9500
C66 C67 1.395(9)
C67 H67 0.9500
C67 C68 1.377(9)
C69 H69A 0.9900
C69 H69B 0.9900
C69 C70 1.484(9)
C70 H70A 0.9900
C70 H70B 0.9900
C71 H71A 0.9900
C71 H71B 0.9900
C71 C72 1.484(10)
C72 H72A 0.9900
C72 H72B 0.9900
C73 H73A 0.9900
C73 H73B 0.9900
C73 C74 1.478(15)
C74 H74A 0.9900
C74 H74B 0.9900
C75 H75A 0.9900
C75 H75B 0.9900
C75 C76 1.497(10)
C76 H76A 0.9900
C76 H76B 0.9900
C77 H77A 0.9900
C77 H77B 0.9900
C77 C78 1.502(8)
C78 C79 1.320(9)
C79 H79 0.9500
C80 C114 1.333(9)
C82 H82 0.9500
C82 C83 1.331(10)
C83 C84 1.475(10)
C84 H84A 0.9900
C84 H84B 0.9900
C85 H85A 0.9900
C85 H85B 0.9900
C85 C86 1.463(11)
C86 H86A 0.9900
C86 H86B 0.9900
C87 H87A 0.9900
C87 H87B 0.9900
C87 C88 1.422(13)
C88 H88A 0.9900
C88 H88B 0.9900
C89 H89A 0.9900
C89 H89B 0.9900
C89 C90 1.500(15)
C90 H90A 0.9900
C90 H90B 0.9900
C91 H91A 0.9900
C91 H91B 0.9900
C91 C92 1.498(11)
C92 H92A 0.9900
C92 H92B 0.9900
C93 C94 1.362(9)
C93 C98 1.435(8)
C94 H94 0.9500
C94 C95 1.397(9)
C95 H95 0.9500
C95 C96 1.361(9)
C96 H96 0.9500
C96 C97 1.420(9)
C97 C98 1.407(8)
C97 C102 1.439(8)
C98 C99 1.416(8)
C99 H99 0.9500
C99 C100 1.380(8)
C100 H100 0.9500
C100 C101 1.403(9)
C101 H101 0.9500
C101 C102 1.372(9)
C103 H10A 0.9900
C103 H10B 0.9900
C103 C104 1.504(9)
C104 H10C 0.9900
C104 H10D 0.9900
C105 H10E 0.9900
C105 H10F 0.9900
C105 C106 1.526(10)
C106 H10G 0.9900
C106 H10H 0.9900
C107 H10I 0.9900
C107 H10J 0.9900
C107 C108 1.488(10)
C108 H10K 0.9900
C108 H10L 0.9900
C109 H10M 0.9900
C109 H10N 0.9900
C109 C110 1.489(10)
C110 H11A 0.9900
C110 H11B 0.9900
C111 H11C 0.9900
C111 H11D 0.9900
C111 C112 1.522(10)
C112 C113 1.329(10)
C113 H113 0.9500
P6 F31 1.573(6)
P6 F32 1.597(8)
P6 F33 1.582(7)
P6 F34 1.601(6)
P6 F35 1.598(7)
P6 F36 1.565(8)
P5 F25 1.578(5)
P5 F26 1.583(6)
P5 F27 1.585(6)
P5 F28 1.555(6)
P5 F29 1.542(6)
P5 F30 1.599(5)
P7 F37 1.502(8)
P7 F38 1.599(6)
P7 F39 1.541(7)
P7 F40 1.594(6)
P7 F41 1.536(7)
P7 F42 1.595(9)
P8 F43 1.538(7)
P8 F44 1.522(9)
P8 F45 1.545(7)
P8 F46 1.587(8)
P8 F47 1.541(7)
P8 F48 1.571(7)
P1 F1 1.596(5)
P1 F2 1.598(4)
P1 F3 1.580(4)
P1 F4 1.595(4)
P1 F5 1.559(5)
P1 F6 1.626(4)
P2 F7 1.591(4)
P2 F8 1.596(6)
P2 F9 1.583(4)
P2 F10 1.576(5)
P2 F11 1.590(5)
P2 F12 1.588(5)
P4 F19 1.585(5)
P4 F20 1.591(4)
P4 F21 1.579(5)
P4 F22 1.601(4)
P4 F23 1.586(4)
P4 F24 1.595(4)
P3 F13 1.602(5)
P3 F14 1.591(4)
P3 F15 1.580(5)
P3 F16 1.590(5)
P3 F17 1.614(4)
P3 F18 1.589(4)
N10S C19S 1.159(13)
C19S C20S 1.440(13)
C20S H20A 0.9800
C20S H20B 0.9800
C20S H20C 0.9800
N9S C17S 1.136(11)
C17S C18S 1.473(12)
C18S H18A 0.9800
C18S H18B 0.9800
C18S H18C 0.9800
N8S C15S 1.136(9)
C15S C16S 1.437(10)
C16S H16A 0.9800
C16S H16B 0.9800
C16S H16C 0.9800
N13S C25S 1.13(2)
C25S C26S 1.58(3)
C26S H26A 0.9800
C26S H26B 0.9800
C26S H26C 0.9800
N12S C23S 1.155(14)
C23S C24S 1.585(19)
C24S H24C 0.9800
C24S H24D 0.9800
C24S H24E 0.9800
N11S C21S 1.129(19)
C21S C22S 1.359(19)
C22S H22A 0.9800
C22S H22B 0.9800
C22S H22C 0.9800
N1S C1S 1.139(9)
C1S C2S 1.431(10)
C2S H2SA 0.9800
C2S H2SB 0.9800
C2S H2SC 0.9800
N2S C3S 1.144(9)
C3S C4S 1.452(10)
C4S H4SA 0.9800
C4S H4SB 0.9800
C4S H4SC 0.9800
N3S C5S 1.128(10)
C5S C6S 1.458(13)
C6S H6SA 0.9800
C6S H6SB 0.9800
C6S H6SC 0.9800
N4S C7S 1.185(15)
C7S C8S 1.475(16)
C8S H8SA 0.9800
C8S H8SB 0.9800
C8S H8SC 0.9800
N5S C9S 1.109(12)
C9S C10S 1.455(14)
C10S H10O 0.9800
C10S H10P 0.9800
C10S H10Q 0.9800
N6S C11S 1.193(14)
C11S C12S 1.597(17)
C12S H12A 0.9800
C12S H12B 0.9800
C12S H12C 0.9800
N7S C13S 1.120(11)
C13S C14S 1.461(14)
C14S H14A 0.9800
C14S H14B 0.9800
C14S H14C 0.9800
C73A H73C 0.9900
C73A H73D 0.9900
C73A C74A 1.481(17)
C74A H74C 0.9900
C74A H74D 0.9900

loop_
_geom_torsion_atom_site_label_1
_geom_torsion_atom_site_label_2
_geom_torsion_atom_site_label_3
_geom_torsion_atom_site_label_4
_geom_torsion
Pt1 N1 C1 C2 40.4(5)
Pt1 N2 C2 C1 38.0(5)
Pt1 N3 C3 C4 -171.8(5)
Pt1 N3 C7 C6 172.1(5)
Pt1 N12 C44 C43 -179.8(4)
Pt1 N12 C45 C46 179.5(5)
Pt2 N6 C21 C20 176.4(4)
Pt2 N6 C22 C23 -176.1(4)
Pt2 N7 C24 C25 -41.3(6)
Pt2 N8 C25 C24 -41.3(5)
Pt2 N9 C26 C27 -170.8(5)
Pt2 N9 C30 C29 170.7(4)
N1 C1 C2 N2 -51.6(6)
N3 C3 C4 C5 -1.4(11)
N4 C11 C12 C8 0.1(10)
N5 C14 C15 C16 -0.9(8)
N6 C22 C23 C19 -1.6(8)
N7 C24 C25 N8 54.3(6)
N9 C26 C27 C28 -0.2(10)
N10 C34 C35 C31 0.5(8)
N11 C37 C38 C39 -0.6(8)
N12 C45 C46 C42 0.2(9)
C3 N3 C7 C6 -4.5(9)
C3 C4 C5 C6 -2.6(9)
C3 C4 C5 C8 175.4(6)
C4 C5 C6 C7 3.0(9)
C4 C5 C8 C9 -13.2(8)
C4 C5 C8 C12 169.7(6)
C5 C6 C7 N3 0.5(10)
C5 C8 C9 C10 -180.0(6)
C5 C8 C12 C11 179.5(6)
C6 C5 C8 C9 164.6(6)
C6 C5 C8 C12 -12.5(9)
C7 N3 C3 C4 4.9(10)
C8 C5 C6 C7 -174.9(6)
C8 C9 C10 N4 0.6(11)
C9 C8 C12 C11 2.3(9)
C10 N4 C11 C12 -2.3(10)
C10 N4 C13 N5 -88.8(7)
C11 N4 C10 C9 1.9(10)
C11 N4 C13 N5 83.3(7)
C12 C8 C9 C10 -2.7(10)
C13 N4 C10 C9 173.9(6)
C13 N4 C11 C12 -174.2(6)
C13 N5 C14 C15 177.8(5)
C13 N5 C18 C17 -177.4(5)
C14 N5 C13 N4 -94.8(6)
C14 N5 C18 C17 0.5(8)
C14 C15 C16 C17 1.4(7)
C14 C15 C16 C19 -179.2(5)
C15 C16 C17 C18 -1.0(8)
C15 C16 C19 C20 29.0(7)
C15 C16 C19 C23 -152.4(5)
C16 C17 C18 N5 0.1(8)
C16 C19 C20 C21 179.6(5)
C16 C19 C23 C22 -179.3(5)
C17 C16 C19 C20 -151.6(5)
C17 C16 C19 C23 27.0(7)
C18 N5 C13 N4 83.1(7)
C18 N5 C14 C15 0.0(8)
C19 C16 C17 C18 179.6(5)
C19 C20 C21 N6 0.9(8)
C20 C19 C23 C22 -0.6(7)
C21 N6 C22 C23 3.4(8)
C22 N6 C21 C20 -3.1(8)
C23 C19 C20 C21 0.9(7)
C26 N9 C30 C29 -1.7(9)
C26 C27 C28 C29 -1.2(9)
C26 C27 C28 C31 176.0(5)
C27 C28 C29 C30 1.2(8)
C27 C28 C31 C32 0.5(8)
C27 C28 C31 C35 179.6(5)
C28 C29 C30 N9 0.3(9)
C28 C31 C32 C33 -179.7(5)
C28 C31 C35 C34 179.8(5)
C29 C28 C31 C32 177.5(5)
C29 C28 C31 C35 -3.4(8)
C30 N9 C26 C27 1.6(9)
C31 C28 C29 C30 -176.0(5)
C31 C32 C33 N10 -0.7(8)
C32 C31 C35 C34 -1.1(8)
C33 N10 C34 C35 0.0(8)
C33 N10 C36 N11 -88.5(6)
C34 N10 C33 C32 0.0(8)
C34 N10 C36 N11 86.1(5)
C35 C31 C32 C33 1.1(8)
C36 N10 C33 C32 174.6(5)
C36 N10 C34 C35 -174.4(5)
C36 N11 C37 C38 -176.5(5)
C36 N11 C41 C40 177.1(4)
C37 N11 C36 N10 91.1(5)
C37 N11 C41 C40 -0.1(7)
C37 C38 C39 C40 -0.2(7)
C37 C38 C39 C42 -179.8(5)
C38 C39 C40 C41 0.8(7)
C38 C39 C42 C43 7.2(7)
C38 C39 C42 C46 -171.3(5)
C39 C40 C41 N11 -0.7(7)
C39 C42 C43 C44 -179.6(5)
C39 C42 C46 C45 179.3(5)
C40 C39 C42 C43 -172.4(5)
C40 C39 C42 C46 9.1(7)
C41 N11 C36 N10 -86.2(5)
C41 N11 C37 C38 0.8(7)
C42 C39 C40 C41 -179.6(4)
C42 C43 C44 N12 0.4(8)
C43 C42 C46 C45 0.7(8)
C44 N12 C45 C46 -0.9(8)
C45 N12 C44 C43 0.6(8)
C46 C42 C43 C44 -1.0(8)
S1 C47 C81 S5 179.8(3)
S1 C47 C81 S6 -1.7(7)
S1 C48 C49 S2 0.5(8)
S1 C48 C49 C50 -175.8(5)
S2 C47 C81 S5 0.6(8)
S2 C47 C81 S6 179.1(3)
S2 C49 C50 O1 55.2(8)
S3 C80 C114 S7 -178.7(3)
S3 C80 C114 S8 -0.1(7)
S4 C78 C79 S3 0.5(7)
S4 C80 C114 S7 -0.9(8)
S4 C80 C114 S8 177.7(3)
S5 C82 C83 S6 -0.7(8)
S5 C82 C83 C84 -179.9(5)
S6 C83 C84 O11 73.8(7)
S8 C112 C113 S7 1.9(8)
O1 C51 C52 O2 65.8(6)
O2 C53 C54 O3 56.2(6)
O3 C55 C56 O4 63.5(6)
O4 C57 C58 O5 -69.0(6)
O5 C59 C60 C61 175.3(5)
O5 C59 C64 C63 -175.3(4)
O5 C59 C64 C65 5.9(7)
O6 C69 C70 O7 -66.5(6)
O7 C71 C72 O8 61.3(7)
O8 C73 C74 O9 -62.6(16)
O8 C73A C74A O9 70.1(18)
O9 C75 C76 O10 64.3(7)
O10 C77 C78 S4 62.2(7)
O10 C77 C78 C79 -117.5(7)
O11 C85 C86 O12 -69.9(8)
O12 C87 C88 O13 71.2(10)
O13 C89 C90 O14 -60.7(13)
O14 C91 C92 O15 -69.5(6)
O15 C93 C94 C95 -177.7(5)
O15 C93 C98 C97 178.2(4)
O15 C93 C98 C99 -1.1(7)
O16 C103 C104 O17 -71.2(7)
O17 C105 C106 O18 60.7(7)
O18 C107 C108 O19 58.3(7)
O19 C109 C110 O20 73.7(7)
O20 C111 C112 S8 49.3(8)
O20 C111 C112 C113 -134.7(7)
C47 S1 C48 C49 0.0(6)
C47 S2 C49 C48 -0.6(6)
C47 S2 C49 C50 175.9(5)
C48 S1 C47 S2 -0.4(4)
C48 S1 C47 C81 -179.7(5)
C48 C49 C50 O1 -128.6(7)
C49 S2 C47 S1 0.6(4)
C49 S2 C47 C81 179.9(5)
C50 O1 C51 C52 162.6(5)
C51 O1 C50 C49 59.8(8)
C52 O2 C53 C54 81.4(6)
C53 O2 C52 C51 -169.8(5)
C54 O3 C55 C56 -173.5(4)
C55 O3 C54 C53 166.1(4)
C56 O4 C57 C58 84.5(6)
C57 O4 C56 C55 149.1(5)
C58 O5 C59 C60 -1.9(7)
C58 O5 C59 C64 175.9(4)
C59 O5 C58 C57 -163.4(4)
C59 C60 C61 C62 0.1(8)
C59 C64 C65 C66 -179.8(5)
C60 C59 C64 C63 2.6(7)
C60 C59 C64 C65 -176.2(5)
C60 C61 C62 C63 1.9(8)
C61 C62 C63 C64 -1.6(7)
C61 C62 C63 C68 179.0(5)
C62 C63 C64 C59 -0.7(7)
C62 C63 C64 C65 178.2(5)
C62 C63 C68 O6 -0.3(7)
C62 C63 C68 C67 -178.4(5)
C63 C64 C65 C66 1.3(8)
C64 C59 C60 C61 -2.4(7)
C64 C63 C68 O6 -179.7(4)
C64 C63 C68 C67 2.2(7)
C64 C65 C66 C67 0.0(8)
C65 C66 C67 C68 -0.1(9)
C66 C67 C68 O6 -178.9(5)
C66 C67 C68 C63 -1.0(8)
C68 O6 C69 C70 -179.3(5)
C68 C63 C64 C59 178.8(4)
C68 C63 C64 C65 -2.3(7)
C69 O6 C68 C63 176.8(4)
C69 O6 C68 C67 -5.2(8)
C70 O7 C71 C72 -166.6(5)
C71 O7 C70 C69 159.8(5)
C72 O8 C73 C74 -166.5(11)
C72 O8 C73A C74A 121.6(12)
C73 O8 C72 C71 98.9(10)
C73 O8 C73A C74A 39.2(11)
C74 O9 C75 C76 -173.0(8)
C74 O9 C74A C73A 53.7(13)
C75 O9 C74 C73 -105.2(11)
C75 O9 C74A C73A 179.0(13)
C76 O10 C77 C78 63.1(7)
C77 O10 C76 C75 165.4(5)
C77 C78 C79 S3 -179.8(5)
C78 S4 C80 S3 12.9(4)
C78 S4 C80 C114 -165.0(5)
C79 S3 C80 S4 -12.8(4)
C79 S3 C80 C114 165.2(5)
C80 S3 C79 C78 7.5(5)
C80 S4 C78 C77 172.1(5)
C80 S4 C78 C79 -8.2(5)
C81 S5 C82 C83 -0.5(6)
C81 S6 C83 C82 1.5(6)
C81 S6 C83 C84 -179.2(5)
C82 S5 C81 S6 1.5(4)
C82 S5 C81 C47 -179.9(5)
C82 C83 C84 O11 -107.0(8)
C83 S6 C81 S5 -1.8(4)
C83 S6 C81 C47 179.6(5)
C84 O11 C85 C86 -168.6(6)
C85 O11 C84 C83 174.2(6)
C86 O12 C87 C88 173.7(7)
C87 O12 C86 C85 -168.2(7)
C88 O13 C89 C90 179.6(8)
C89 O13 C88 C87 125.7(9)
C90 O14 C91 C92 158.9(6)
C91 O14 C90 C89 -72.6(10)
C92 O15 C93 C94 -4.2(8)
C92 O15 C93 C98 176.7(4)
C93 O15 C92 C91 178.0(5)
C93 C94 C95 C96 -0.5(9)
C93 C98 C99 C100 179.5(5)
C94 C93 C98 C97 -1.0(7)
C94 C93 C98 C99 179.7(5)
C94 C95 C96 C97 -0.7(9)
C95 C96 C97 C98 1.1(8)
C95 C96 C97 C102 -179.1(5)
C96 C97 C98 C93 -0.2(7)
C96 C97 C98 C99 179.1(5)
C96 C97 C102 O16 2.7(7)
C96 C97 C102 C101 -178.7(5)
C97 C98 C99 C100 0.2(8)
C98 C93 C94 C95 1.4(8)
C98 C97 C102 O16 -177.5(4)
C98 C97 C102 C101 1.1(7)
C98 C99 C100 C101 0.0(8)
C99 C100 C101 C102 0.4(8)
C100 C101 C102 O16 177.5(5)
C100 C101 C102 C97 -0.9(8)
C102 O16 C103 C104 -150.6(5)
C102 C97 C98 C93 180.0(5)
C102 C97 C98 C99 -0.7(7)
C103 O16 C102 C97 -173.5(5)
C103 O16 C102 C101 7.9(8)
C104 O17 C105 C106 160.7(5)
C105 O17 C104 C103 78.0(7)
C106 O18 C107 C108 -171.1(5)
C107 O18 C106 C105 171.6(5)
C108 O19 C109 C110 170.9(6)
C109 O19 C108 C107 67.9(7)
C110 O20 C111 C112 73.3(7)
C111 O20 C110 C109 168.5(6)
C111 C112 C113 S7 -174.1(6)
C112 S8 C114 S7 11.5(4)
C112 S8 C114 C80 -167.3(5)
C113 S7 C114 S8 -10.7(4)
C113 S7 C114 C80 168.1(5)
C114 S7 C113 C112 5.4(6)
C114 S8 C112 C111 168.3(5)
C114 S8 C112 C113 -8.1(6)
C73A O8 C72 C71 62.9(11)
C73A O8 C73 C74 -51.9(14)
C74A O9 C74 C73 -38.7(12)
C74A O9 C75 C76 154.9(10)
